data_4109631
loop_
_publ_author_name
'Hiroshi Ito'
'Daichi Suzuki'
'Harutaka Watanabe'
'Hisaaki Tanaka'
'Shin-ichi Kuroda'
'Masamichi Umemiya'
'Norihito Kobayashi'
'Makoto Goto'
'Ken-ichi Sugiura'
'Hitoshi Miyasaka'
'Shinya Takaishi'
'Takashi Kajiwara'
'Masahiro Yamashita'
'Eiji Ohmichi'
'Toshihito Osada'

_publ_section_title
;
 Metal-Insulator Transition of Charge-Transfer Salts Based on
 Unsymmetrical Donor DMET and Metal Halide Anions (DMET)4(MCl4)(TCE)2 (M =
 Mn, Co, Cu, Zn; TCE = 1,1,2-trichloroethane)
;
_journal_name_full 'Journal of the American Chemical Society'
_journal_page_first 8510
_journal_page_last 8518
_journal_paper_doi 10.1021/ja070672q
_journal_volume 129
_journal_year 2007
_chemical_formula_moiety 'C44 H46 Cl10 S16 Se8 Zn '
_chemical_formula_sum 'C44 H46 Cl10 S16 Se8 Zn'
_chemical_formula_weight 2139.40
_space_group_IT_number 1
_symmetry_cell_setting triclinic
_symmetry_Int_Tables_number 1
_symmetry_space_group_name_Hall 'P 1'
_symmetry_space_group_name_H-M 'P 1'
_cell_angle_alpha 82.204(3)
_cell_angle_beta 88.008(3)
_cell_angle_gamma 84.742(3)
_cell_formula_units_Z 1
_cell_length_a 8.8579(10)
_cell_length_b 10.5377(11)
_cell_length_c 18.060(2)
_cell_measurement_reflns_used 6218
_cell_measurement_temperature 113.1
_cell_measurement_theta_max 31.0
_cell_measurement_theta_min 2.0
_cell_volume 1662.7(3)
_computing_cell_refinement CrystalClear
_computing_data_collection CrystalClear
_computing_data_reduction CrystalStructure
_computing_publication_material 'CrystalStructure 3.6.0'
_computing_structure_refinement SHELXL
_computing_structure_solution SIR92
_diffrn_detector_area_resol_mean 7.31
_diffrn_measured_fraction_theta_full 0.8111
_diffrn_measured_fraction_theta_max 0.8111
_diffrn_measurement_device_type 'Rigaku Saturn'
_diffrn_measurement_method \w
_diffrn_radiation_type 'Mo K\a'
_diffrn_radiation_wavelength 0.7107
_diffrn_reflns_av_R_equivalents 0.026
_diffrn_reflns_limit_h_max 12
_diffrn_reflns_limit_h_min -12
_diffrn_reflns_limit_k_max 15
_diffrn_reflns_limit_k_min -15
_diffrn_reflns_limit_l_max 20
_diffrn_reflns_limit_l_min -26
_diffrn_reflns_number 15420
_diffrn_reflns_theta_full 31.00
_diffrn_reflns_theta_max 31.00
_exptl_absorpt_coefficient_mu 5.688
_exptl_absorpt_correction_T_max 0.321
_exptl_absorpt_correction_T_min 0.253
_exptl_absorpt_correction_type numerical
_exptl_absorpt_process_details
;
    Higashi, T. (1999). Program for Absorption Correction.
    Rigaku Corporation, Tokyo, Japan.
;
_exptl_crystal_colour black
_exptl_crystal_density_diffrn 2.136
_exptl_crystal_description block
_exptl_crystal_F_000 1038.00
_exptl_crystal_size_max 0.20
_exptl_crystal_size_mid 0.20
_exptl_crystal_size_min 0.20
_refine_diff_density_max 1.10
_refine_diff_density_min -1.12
_refine_ls_extinction_method none
_refine_ls_goodness_of_fit_ref 1.043
_refine_ls_hydrogen_treatment refall
_refine_ls_number_parameters 713
_refine_ls_number_reflns 11871
_refine_ls_R_factor_gt 0.0370
_refine_ls_shift/su_max 0.0110
_refine_ls_structure_factor_coef Fsqd
_refine_ls_weighting_details 'w = 1/[\s^2^(Fo^2^)+(0.0595P)^2^+4.1951P] where P=(Fo^2^+2Fc^2^)/3'
_refine_ls_weighting_scheme calc
_refine_ls_wR_factor_ref 0.1060
_reflns_number_gt 13807
_reflns_number_total 15420
_reflns_threshold_expression F^2^>2.0\s(F^2^)
_cod_data_source_file ja070672qsi20070130_072550.cif
_cod_data_source_block '_DMET4ZnCl4TCE2'
_cod_original_formula_sum 'C44 H46 Cl10 S16 Se8 Zn '
_cod_database_code 4109631

loop_
_symmetry_equiv_pos_site_id
_symmetry_equiv_pos_as_xyz
1 +X,+Y,+Z

loop_
_atom_site_label
_atom_site_type_symbol
_atom_site_fract_x
_atom_site_fract_y
_atom_site_fract_z
_atom_site_U_iso_or_equiv
_atom_site_adp_type
_atom_site_occupancy
_atom_site_symmetry_multiplicity
_atom_site_calc_flag
_atom_site_refinement_flags
Se(1) Se 0.61899(6) 1.11908(6) 0.48796(3) 0.0103(1) Uani 1.00 1 d .
Se(2) Se 0.33545(6) 1.32675(5) 0.47934(3) 0.0104(2) Uani 1.00 1 d .
Se(3) Se 0.34681(6) 0.84422(6) 0.54737(3) 0.0106(2) Uani 1.00 1 d .
Se(4) Se 0.06416(6) 1.05232(6) 0.53826(3) 0.0104(1) Uani 1.00 1 d .
Se(5) Se 0.15117(6) 0.66158(5) 0.40743(3) 0.0101(1) Uani 1.00 1 d .
Se(6) Se -0.13474(6) 0.86571(6) 0.40082(3) 0.0102(1) Uani 1.00 1 d .
Se(7) Se -0.18558(6) 0.30783(6) 0.62675(3) 0.0103(1) Uani 1.00 1 d .
Se(8) Se -0.47154(6) 0.51105(6) 0.61839(3) 0.0102(1) Uani 1.00 1 d .
Zn(1) Zn -0.20729(10) 0.36484(9) 0.02266(5) 0.0133(1) Uani 1.00 1 d .
Cl(1) Cl -0.6759(2) 0.4765(2) 0.12334(11) 0.0290(4) Uani 1.00 1 d .
Cl(2) Cl -0.6845(3) 0.6791(2) -0.09922(11) 0.0355(5) Uani 1.00 1 d .
Cl(3) Cl -0.6076(2) 0.7372(2) 0.07084(10) 0.0209(3) Uani 1.00 1 d .
Cl(4) Cl -0.4142(2) 0.3062(2) -0.03357(9) 0.0201(3) Uani 1.00 1 d .
Cl(5) Cl -0.2149(2) 0.5794(2) 0.01441(9) 0.0196(3) Uani 1.00 1 d .
Cl(6) Cl 0.0173(2) 0.3018(2) -0.03405(10) 0.0215(3) Uani 1.00 1 d .
Cl(7) Cl -0.2136(2) 0.2627(2) 0.14046(10) 0.0186(3) Uani 1.00 1 d .
Cl(8) Cl -0.1056(2) -0.1105(2) -0.10925(10) 0.0227(4) Uani 1.00 1 d .
Cl(9) Cl 0.0466(2) -0.0979(2) 0.04861(10) 0.0236(3) Uani 1.00 1 d .
Cl(10) Cl -0.2814(2) -0.1052(2) 0.05966(11) 0.0256(4) Uani 1.00 1 d .
S(1) S 0.5399(2) 1.0447(2) 0.66591(10) 0.0104(3) Uani 1.00 1 d .
S(2) S 0.2780(2) 1.2379(2) 0.66116(10) 0.0109(3) Uani 1.00 1 d .
S(3) S 0.5138(2) 0.9556(2) 0.82684(10) 0.0151(3) Uani 1.00 1 d .
S(4) S 0.2018(2) 1.1911(2) 0.82194(10) 0.0138(3) Uani 1.00 1 d .
S(5) S 0.4856(2) 0.9848(2) 0.20313(9) 0.0141(4) Uani 1.00 1 d .
S(6) S 0.1628(2) 1.2087(2) 0.19769(10) 0.0160(4) Uani 1.00 1 d .
S(7) S 0.4055(2) 0.9334(2) 0.36401(10) 0.0100(3) Uani 1.00 1 d .
S(8) S 0.1429(2) 1.1243(2) 0.35864(10) 0.0115(4) Uani 1.00 1 d .
S(9) S 0.0674(2) 0.5806(2) 0.58639(11) 0.0113(3) Uani 1.00 1 d .
S(10) S -0.1969(2) 0.7723(2) 0.58004(10) 0.0113(4) Uani 1.00 1 d .
S(11) S 0.0356(2) 0.4948(2) 0.74840(10) 0.0135(4) Uani 1.00 1 d .
S(12) S -0.2764(2) 0.7269(2) 0.73969(9) 0.0131(4) Uani 1.00 1 d .
S(13) S -0.0433(2) 0.4441(2) 0.28596(10) 0.0143(4) Uani 1.00 1 d .
S(14) S -0.3573(2) 0.6743(2) 0.27594(10) 0.0136(4) Uani 1.00 1 d .
S(15) S -0.1236(2) 0.3998(2) 0.44543(10) 0.0103(3) Uani 1.00 1 d .
S(16) S -0.3878(2) 0.5908(2) 0.43868(11) 0.0109(3) Uani 1.00 1 d .
C(1) C 0.6769(8) 1.1890(7) 0.3308(4) 0.012(1) Uani 1.00 1 d .
C(2) C 0.3961(9) 1.3950(7) 0.3223(4) 0.015(2) Uani 1.00 1 d .
C(3) C 0.5725(7) 1.2181(6) 0.3942(4) 0.0112(12) Uani 1.00 1 d .
C(4) C 0.4513(7) 1.3074(6) 0.3907(4) 0.0103(12) Uani 1.00 1 d .
C(5) C 0.4527(7) 1.1993(6) 0.5371(3) 0.0082(11) Uani 1.00 1 d .
C(6) C 0.4264(6) 1.1639(6) 0.6119(4) 0.0100(12) Uani 1.00 1 d .
C(7) C 0.4407(7) 1.0606(7) 0.7505(4) 0.0136(13) Uani 1.00 1 d .
C(8) C 0.3203(7) 1.1475(6) 0.7480(4) 0.0104(12) Uani 1.00 1 d .
C(9) C 0.408(1) 1.0131(11) 0.9018(5) 0.065(4) Uani 1.00 1 d .
C(10) C 0.261(2) 1.061(2) 0.8933(5) 0.097(6) Uani 1.00 1 d .
C(11) C 0.4396(7) 1.1251(6) 0.1360(4) 0.0155(13) Uani 1.00 1 d .
C(12) C 0.2721(7) 1.1479(6) 0.1209(4) 0.0168(13) Uani 1.00 1 d .
C(13) C 0.3623(7) 1.0191(6) 0.2757(4) 0.0120(13) Uani 1.00 1 d .
C(14) C 0.2402(7) 1.1084(6) 0.2744(4) 0.0119(12) Uani 1.00 1 d .
C(15) C 0.2543(7) 1.0044(6) 0.4121(4) 0.0114(12) Uani 1.00 1 d .
C(16) C 0.2251(7) 0.9727(6) 0.4868(4) 0.0115(12) Uani 1.00 1 d .
C(17) C 0.2277(7) 0.8644(6) 0.6353(4) 0.0110(12) Uani 1.00 1 d .
C(18) C 0.1079(7) 0.9512(6) 0.6313(4) 0.0123(13) Uani 1.00 1 d .
C(19) C 0.2803(8) 0.7780(7) 0.7033(4) 0.011(1) Uani 1.00 1 d .
C(20) C 0.0024(8) 0.9833(7) 0.6943(4) 0.013(2) Uani 1.00 1 d .
C(21) C 0.2018(8) 0.7311(7) 0.2498(4) 0.013(1) Uani 1.00 1 d .
C(22) C -0.0807(8) 0.9350(7) 0.2434(4) 0.016(1) Uani 1.00 1 d .
C(23) C 0.0993(7) 0.7582(6) 0.3132(3) 0.0106(12) Uani 1.00 1 d .
C(24) C -0.0213(7) 0.8470(6) 0.3110(4) 0.0114(12) Uani 1.00 1 d .
C(25) C -0.0157(7) 0.7359(6) 0.4578(3) 0.0077(11) Uani 1.00 1 d .
C(26) C -0.0447(7) 0.6992(6) 0.5318(4) 0.0124(13) Uani 1.00 1 d .
C(27) C -0.0331(7) 0.5970(6) 0.6702(4) 0.0116(12) Uani 1.00 1 d .
C(28) C -0.1555(7) 0.6839(6) 0.6672(4) 0.0106(12) Uani 1.00 1 d .
C(29) C -0.0419(7) 0.5839(7) 0.8222(4) 0.018(1) Uani 1.00 1 d .
C(30) C -0.2140(7) 0.6124(7) 0.8176(4) 0.016(1) Uani 1.00 1 d .
C(31) C -0.1135(7) 0.5541(7) 0.2047(4) 0.016(1) Uani 1.00 1 d .
C(32) C -0.2843(7) 0.5799(6) 0.2044(4) 0.0151(13) Uani 1.00 1 d .
C(33) C -0.1658(7) 0.4868(6) 0.3572(4) 0.0118(13) Uani 1.00 1 d .
C(34) C -0.2873(7) 0.5746(6) 0.3544(4) 0.0108(12) Uani 1.00 1 d .
C(35) C -0.2763(7) 0.4707(6) 0.4929(3) 0.0091(11) Uani 1.00 1 d .
C(36) C -0.3069(7) 0.4370(7) 0.5673(4) 0.0133(13) Uani 1.00 1 d .
C(37) C -0.3013(7) 0.3280(6) 0.7154(4) 0.0101(12) Uani 1.00 1 d .
C(38) C -0.4223(7) 0.4129(6) 0.7112(4) 0.0111(12) Uani 1.00 1 d .
C(39) C -0.2445(7) 0.2418(7) 0.7832(4) 0.014(1) Uani 1.00 1 d .
C(40) C -0.5283(7) 0.4475(7) 0.7743(4) 0.013(1) Uani 1.00 1 d .
C(41) C -0.6225(8) 0.5828(6) 0.0438(4) 0.020(1) Uani 1.00 1 d .
C(42) C -0.7392(9) 0.5851(7) -0.0141(4) 0.025(2) Uani 1.00 1 d .
C(43) C -0.1318(7) -0.0116(6) 0.0241(4) 0.0192(13) Uani 1.00 1 d .
C(44) C -0.1409(8) 0.0239(6) -0.0601(4) 0.0191(13) Uani 1.00 1 d .
H(1) H 0.7155 1.1002 0.3388 0.014 Uiso 1.00 1 c R
H(2) H 0.7598 1.2423 0.3278 0.014 Uiso 1.00 1 c R
H(3) H 0.6226 1.2057 0.2849 0.014 Uiso 1.00 1 c R
H(4) H 0.4806 1.4140 0.2892 0.018 Uiso 1.00 1 c R
H(5) H 0.3479 1.4734 0.3369 0.018 Uiso 1.00 1 c R
H(6) H 0.3247 1.3535 0.2973 0.018 Uiso 1.00 1 c R
H(7) H 0.4101 0.9432 0.9427 0.078 Uiso 1.00 1 c R
H(8) H 0.4624 1.0800 0.9179 0.078 Uiso 1.00 1 c R
H(9) H 0.2262 1.0882 0.9408 0.116 Uiso 1.00 1 c R
H(10) H 0.2036 0.9896 0.8863 0.116 Uiso 1.00 1 c R
H(11) H 0.4729 1.1999 0.1544 0.019 Uiso 1.00 1 c R
H(12) H 0.4945 1.1148 0.0894 0.019 Uiso 1.00 1 c R
H(13) H 0.2348 1.0677 0.1119 0.020 Uiso 1.00 1 c R
H(14) H 0.2569 1.2090 0.0760 0.020 Uiso 1.00 1 c R
H(15) H 0.3881 0.7587 0.6997 0.014 Uiso 1.00 1 c R
H(16) H 0.2313 0.6996 0.7073 0.014 Uiso 1.00 1 c R
H(17) H 0.2554 0.8197 0.7467 0.014 Uiso 1.00 1 c R
H(18) H 0.0408 1.0498 0.7178 0.015 Uiso 1.00 1 c R
H(19) H -0.0047 0.9081 0.7303 0.015 Uiso 1.00 1 c R
H(20) H -0.0962 1.0126 0.6751 0.015 Uiso 1.00 1 c R
H(21) H 0.2804 0.7889 0.2448 0.016 Uiso 1.00 1 c R
H(22) H 0.1452 0.7427 0.2047 0.016 Uiso 1.00 1 c R
H(23) H 0.2465 0.6441 0.2589 0.016 Uiso 1.00 1 c R
H(24) H 0.0018 0.9539 0.2090 0.019 Uiso 1.00 1 c R
H(25) H -0.1273 1.0135 0.2587 0.019 Uiso 1.00 1 c R
H(26) H -0.1542 0.8937 0.2196 0.019 Uiso 1.00 1 c R
H(27) H -0.0172 0.5347 0.8703 0.022 Uiso 1.00 1 c R
H(28) H 0.0048 0.6644 0.8188 0.022 Uiso 1.00 1 c R
H(29) H -0.2518 0.6441 0.8633 0.019 Uiso 1.00 1 c R
H(30) H -0.2586 0.5325 0.8148 0.019 Uiso 1.00 1 c R
H(31) H -0.0690 0.6351 0.2037 0.019 Uiso 1.00 1 c R
H(32) H -0.0799 0.5182 0.1597 0.019 Uiso 1.00 1 c R
H(33) H -0.3293 0.4984 0.2115 0.018 Uiso 1.00 1 c R
H(34) H -0.3142 0.6247 0.1559 0.018 Uiso 1.00 1 c R
H(35) H -0.1366 0.2241 0.7786 0.016 Uiso 1.00 1 c R
H(36) H -0.2919 0.1627 0.7878 0.016 Uiso 1.00 1 c R
H(37) H -0.2685 0.2834 0.8268 0.016 Uiso 1.00 1 c R
H(38) H -0.4892 0.5144 0.7972 0.016 Uiso 1.00 1 c R
H(39) H -0.5361 0.3731 0.8109 0.016 Uiso 1.00 1 c R
H(40) H -0.6267 0.4769 0.7549 0.016 Uiso 1.00 1 c R
H(41) H -0.5239 0.5503 0.0244 0.025 Uiso 1.00 1 c R
H(42) H -0.8360 0.6213 0.0038 0.030 Uiso 1.00 1 c R
H(43) H -0.7509 0.4980 -0.0233 0.030 Uiso 1.00 1 c R
H(44) H -0.1408 0.0678 0.0472 0.023 Uiso 1.00 1 c R
H(45) H -0.0677 0.0854 -0.0767 0.023 Uiso 1.00 1 c R
H(46) H -0.2410 0.0653 -0.0722 0.023 Uiso 1.00 1 c R

loop_
_atom_site_aniso_label
_atom_site_aniso_U_11
_atom_site_aniso_U_22
_atom_site_aniso_U_33
_atom_site_aniso_U_12
_atom_site_aniso_U_13
_atom_site_aniso_U_23
Se(1) 0.0097(3) 0.0118(3) 0.0086(4) 0.0013(2) -0.0001(2) 0.0003(3)
Se(2) 0.0100(3) 0.0111(3) 0.0092(4) 0.0011(3) -0.0004(3) 0.0008(3)
Se(3) 0.0093(3) 0.0120(3) 0.0095(4) 0.0015(3) -0.0001(3) 0.0004(3)
Se(4) 0.0101(3) 0.0114(3) 0.0089(4) 0.0019(2) 0.0006(2) -0.0001(3)
Se(5) 0.0096(3) 0.0115(3) 0.0084(3) 0.0013(3) 0.0001(2) -0.0003(3)
Se(6) 0.0101(3) 0.0119(3) 0.0076(3) 0.0017(3) 0.0004(2) 0.0002(3)
Se(7) 0.0100(3) 0.0118(3) 0.0082(3) 0.0015(3) -0.0002(2) 0.0003(3)
Se(8) 0.0098(3) 0.0118(3) 0.0081(3) 0.0014(3) -0.0003(2) 0.0006(3)
Zn(1) 0.0156(3) 0.0135(3) 0.0102(3) -0.0007(3) 0.0007(3) -0.0003(3)
Cl(1) 0.0493(11) 0.0185(8) 0.0173(8) -0.0008(8) 0.0032(8) 0.0018(7)
Cl(2) 0.0425(11) 0.0479(12) 0.0134(8) 0.0001(9) -0.0019(7) 0.0032(8)
Cl(3) 0.0214(7) 0.0213(7) 0.0203(7) -0.0037(6) -0.0008(6) -0.0022(6)
Cl(4) 0.0216(7) 0.0267(8) 0.0132(7) -0.0055(7) -0.0030(6) -0.0041(6)
Cl(5) 0.0316(8) 0.0138(7) 0.0128(7) -0.0014(6) 0.0024(6) -0.0012(5)
Cl(6) 0.0211(8) 0.0200(8) 0.0232(8) -0.0001(6) 0.0053(6) -0.0053(6)
Cl(7) 0.0188(7) 0.0251(8) 0.0110(7) -0.0036(6) -0.0045(6) 0.0033(6)
Cl(8) 0.0277(9) 0.0265(9) 0.0155(8) -0.0015(7) -0.0013(6) -0.0091(7)
Cl(9) 0.0253(8) 0.0301(9) 0.0150(7) -0.0002(7) -0.0037(6) -0.0020(6)
Cl(10) 0.0293(9) 0.0208(8) 0.0257(9) -0.0008(7) 0.0072(7) -0.0029(7)
S(1) 0.0087(7) 0.0115(8) 0.0099(8) 0.0027(6) -0.0007(6) -0.0001(6)
S(2) 0.0110(7) 0.0119(8) 0.0091(8) -0.0003(6) -0.0008(6) 0.0007(6)
S(3) 0.0184(8) 0.0161(8) 0.0092(8) 0.0032(7) -0.0019(6) 0.0010(6)
S(4) 0.0136(7) 0.0153(8) 0.0106(8) 0.0030(6) 0.0026(6) 0.0019(6)
S(5) 0.0145(8) 0.0171(8) 0.0094(8) 0.0009(7) 0.0031(6) 0.0005(6)
S(6) 0.0123(7) 0.0214(9) 0.0111(8) 0.0042(7) -0.0001(6) 0.0057(7)
S(7) 0.0097(7) 0.0112(8) 0.0076(8) 0.0026(6) 0.0011(6) 0.0009(6)
S(8) 0.0116(8) 0.0137(8) 0.0083(8) 0.0004(6) 0.0015(6) 0.0008(6)
S(9) 0.0087(7) 0.0140(8) 0.0098(8) 0.0018(6) 0.0004(6) 0.0009(6)
S(10) 0.0107(7) 0.0142(8) 0.0077(8) 0.0016(6) 0.0003(6) 0.0012(7)
S(11) 0.0152(8) 0.0135(8) 0.0104(8) -0.0001(6) -0.0037(6) 0.0034(6)
S(12) 0.0134(8) 0.0165(9) 0.0086(8) 0.0008(7) 0.0025(6) -0.0009(7)
S(13) 0.0152(8) 0.0183(9) 0.0088(8) 0.0007(7) 0.0026(6) -0.0021(7)
S(14) 0.0151(8) 0.0152(8) 0.0090(8) 0.0014(7) -0.0013(6) 0.0019(6)
S(15) 0.0098(7) 0.0111(8) 0.0088(8) 0.0032(6) 0.0001(6) 0.0000(6)
S(16) 0.0122(8) 0.0111(7) 0.0084(8) 0.0021(6) 0.0003(6) 0.0008(6)
C(1) 0.014(3) 0.010(3) 0.011(3) -0.001(3) 0.002(3) -0.005(3)
C(2) 0.018(3) 0.015(3) 0.010(4) 0.001(3) -0.002(3) 0.003(3)
C(3) 0.012(3) 0.012(3) 0.009(3) 0.001(2) 0.001(2) -0.001(2)
C(4) 0.009(3) 0.010(3) 0.011(3) 0.000(2) -0.002(2) 0.002(2)
C(5) 0.010(3) 0.008(3) 0.007(3) 0.000(2) 0.003(2) -0.007(2)
C(6) 0.004(3) 0.012(3) 0.012(3) -0.003(2) -0.002(2) 0.003(2)
C(7) 0.010(3) 0.020(3) 0.011(3) -0.002(3) 0.002(2) -0.001(3)
C(8) 0.009(3) 0.018(3) 0.005(3) 0.000(3) 0.004(2) -0.006(2)
C(9) 0.101(9) 0.075(8) 0.003(4) 0.061(7) 0.009(4) 0.007(4)
C(10) 0.091(9) 0.149(13) 0.017(5) 0.095(9) 0.030(5) 0.033(6)
C(11) 0.019(3) 0.010(3) 0.016(3) -0.002(2) 0.003(2) 0.004(2)
C(12) 0.022(3) 0.017(3) 0.011(3) -0.000(3) -0.009(2) -0.001(3)
C(13) 0.014(3) 0.008(3) 0.013(3) -0.002(2) -0.004(2) 0.005(2)
C(14) 0.014(3) 0.014(3) 0.009(3) -0.005(3) -0.003(2) 0.001(2)
C(15) 0.019(3) 0.008(3) 0.007(3) -0.002(3) 0.004(2) -0.002(2)
C(16) 0.006(3) 0.015(3) 0.012(3) 0.004(2) -0.002(2) 0.004(2)
C(17) 0.014(3) 0.011(3) 0.008(3) -0.005(3) 0.000(2) 0.002(2)
C(18) 0.014(3) 0.014(3) 0.009(3) -0.007(3) -0.001(2) 0.002(2)
C(19) 0.012(3) 0.010(3) 0.010(3) 0.002(3) -0.002(2) 0.001(3)
C(20) 0.008(3) 0.017(3) 0.013(4) -0.005(3) 0.007(2) -0.002(3)
C(21) 0.016(3) 0.014(3) 0.012(3) -0.001(3) -0.000(2) -0.007(3)
C(22) 0.022(4) 0.016(3) 0.008(3) 0.001(3) -0.002(3) 0.001(3)
C(23) 0.011(3) 0.014(3) 0.006(3) -0.000(2) 0.001(2) 0.002(2)
C(24) 0.012(3) 0.014(3) 0.007(3) -0.000(2) 0.001(2) 0.002(2)
C(25) 0.012(3) 0.004(3) 0.007(3) 0.003(2) 0.001(2) -0.004(2)
C(26) 0.006(3) 0.018(3) 0.013(3) -0.004(2) -0.001(2) 0.002(3)
C(27) 0.009(3) 0.015(3) 0.011(3) 0.001(2) -0.001(2) -0.001(3)
C(28) 0.010(3) 0.014(3) 0.009(3) -0.002(2) 0.002(2) -0.007(2)
C(29) 0.019(3) 0.029(4) 0.007(3) -0.005(3) -0.003(2) 0.002(3)
C(30) 0.013(3) 0.027(4) 0.007(3) -0.008(3) 0.002(2) 0.001(3)
C(31) 0.016(3) 0.021(3) 0.009(3) 0.000(3) -0.006(2) 0.005(3)
C(32) 0.017(3) 0.019(3) 0.011(3) -0.004(3) -0.002(2) -0.006(3)
C(33) 0.013(3) 0.015(3) 0.007(3) -0.002(3) -0.002(2) 0.003(2)
C(34) 0.012(3) 0.015(3) 0.006(3) -0.003(3) -0.000(2) -0.001(2)
C(35) 0.012(3) 0.010(3) 0.005(3) 0.004(2) -0.000(2) -0.003(2)
C(36) 0.008(3) 0.020(3) 0.011(3) -0.001(3) -0.004(2) 0.003(3)
C(37) 0.014(3) 0.010(3) 0.006(3) -0.002(2) -0.005(2) 0.001(2)
C(38) 0.008(3) 0.016(3) 0.009(3) -0.001(2) 0.001(2) 0.000(3)
C(39) 0.012(3) 0.019(3) 0.008(3) -0.000(3) 0.003(2) 0.003(3)
C(40) 0.008(3) 0.022(4) 0.009(3) -0.001(3) 0.005(2) 0.002(3)
C(41) 0.030(4) 0.017(3) 0.013(3) 0.000(3) 0.002(3) -0.001(3)
C(42) 0.033(4) 0.028(4) 0.014(3) -0.005(3) -0.001(3) -0.005(3)
C(43) 0.023(3) 0.012(3) 0.023(3) 0.001(3) 0.002(3) -0.003(2)
C(44) 0.025(3) 0.015(3) 0.017(3) -0.001(3) -0.007(3) -0.001(2)

loop_
_atom_type_symbol
_atom_type_description
_atom_type_scat_dispersion_real
_atom_type_scat_dispersion_imag
_atom_type_scat_source
C C 0.003 0.002
;
International Tables for Crystallography
(1992, Vol. C, Tables 4.2.6.8 and 6.1.1.4)
;
H H 0.000 0.000
;
International Tables for Crystallography
(1992, Vol. C, Table 6.1.1.4)
;
Cl Cl 0.148 0.159
;
International Tables for Crystallography
(1992, Vol. C, Tables 4.2.6.8 and 6.1.1.4)
;
S S 0.125 0.123
;
International Tables for Crystallography
(1992, Vol. C, Tables 4.2.6.8 and 6.1.1.4)
;
Se Se -0.093 2.226
;
International Tables for Crystallography
(1992, Vol. C, Tables 4.2.6.8 and 6.1.1.4)
;
Zn Zn 0.284 1.430
;
International Tables for Crystallography
(1992, Vol. C, Tables 4.2.6.8 and 6.1.1.4)
;

loop_
_geom_angle_atom_site_label_1
_geom_angle_atom_site_label_2
_geom_angle_atom_site_label_3
_geom_angle
Se(1) C(3) C(1) 115.2(4)
Se(1) C(3) C(4) 118.4(5)
C(5) Se(1) C(3) 92.9(3)
Se(1) C(5) Se(2) 116.3(3)
Se(1) C(5) C(6) 120.0(4)
Se(2) C(4) C(3) 118.5(5)
C(5) Se(2) C(4) 93.8(3)
Se(2) C(4) C(2) 114.8(4)
Se(2) C(5) C(6) 123.7(4)
Se(3) C(16) C(15) 122.4(5)
Se(3) C(16) Se(4) 114.3(3)
C(17) Se(3) C(16) 93.6(3)
Se(3) C(17) C(18) 119.0(5)
Se(3) C(17) C(19) 114.7(4)
Se(4) C(16) C(15) 123.3(5)
C(18) Se(4) C(16) 94.4(3)
Se(4) C(18) C(17) 118.8(5)
Se(4) C(18) C(20) 114.2(4)
C(25) Se(5) C(23) 93.6(3)
Se(5) C(23) C(21) 115.4(4)
Se(5) C(23) C(24) 118.0(5)
Se(5) C(25) C(26) 121.8(4)
Se(5) C(25) Se(6) 115.6(3)
C(25) Se(6) C(24) 93.8(3)
Se(6) C(24) C(23) 118.7(5)
Se(6) C(24) C(22) 114.3(4)
Se(6) C(25) C(26) 122.6(4)
Se(7) C(36) Se(8) 114.4(3)
Se(7) C(36) C(35) 122.1(5)
C(37) Se(7) C(36) 93.7(3)
Se(7) C(37) C(38) 118.4(5)
Se(7) C(37) C(39) 114.4(4)
Se(8) C(36) C(35) 123.5(5)
C(38) Se(8) C(36) 94.1(3)
Se(8) C(38) C(37) 119.3(5)
Se(8) C(38) C(40) 112.9(4)
Cl(5) Zn(1) Cl(4) 110.28(7)
Cl(6) Zn(1) Cl(4) 112.62(7)
Cl(7) Zn(1) Cl(4) 105.39(7)
Cl(6) Zn(1) Cl(5) 105.55(7)
Cl(7) Zn(1) Cl(5) 114.37(8)
Cl(7) Zn(1) Cl(6) 108.80(7)
Cl(1) C(41) Cl(3) 108.9(4)
Cl(1) C(41) C(42) 107.7(5)
Cl(2) C(42) C(41) 110.4(5)
Cl(3) C(41) C(42) 112.4(5)
Cl(8) C(44) C(43) 112.9(4)
Cl(9) C(43) C(44) 110.6(5)
Cl(9) C(43) Cl(10) 109.7(3)
Cl(10) C(43) C(44) 111.1(5)
S(1) C(6) C(5) 123.1(5)
S(1) C(6) S(2) 114.7(4)
C(7) S(1) C(6) 95.6(3)
S(1) C(7) S(3) 113.9(3)
S(1) C(7) C(8) 117.0(5)
S(2) C(6) C(5) 122.2(4)
C(8) S(2) C(6) 95.5(3)
S(2) C(8) C(7) 117.3(5)
S(2) C(8) S(4) 114.1(3)
S(3) C(7) C(8) 129.1(5)
C(9) S(3) C(7) 101.5(4)
S(3) C(9) C(10) 120.9(8)
S(4) C(8) C(7) 128.6(5)
C(10) S(4) C(8) 99.3(4)
S(4) C(10) C(9) 122.7(9)
S(5) C(11) C(12) 112.7(4)
C(13) S(5) C(11) 100.0(3)
S(5) C(13) S(7) 115.8(3)
S(5) C(13) C(14) 128.6(5)
S(6) C(12) C(11) 112.8(5)
C(14) S(6) C(12) 101.3(3)
S(6) C(14) S(8) 114.1(3)
S(6) C(14) C(13) 128.4(5)
C(15) S(7) C(13) 96.2(3)
S(7) C(13) C(14) 115.5(5)
S(7) C(15) C(16) 123.8(5)
S(7) C(15) S(8) 114.9(3)
C(15) S(8) C(14) 95.8(3)
S(8) C(14) C(13) 117.5(5)
S(8) C(15) C(16) 121.3(5)
S(9) C(26) C(25) 123.3(5)
S(9) C(26) S(10) 114.7(4)
C(27) S(9) C(26) 95.6(3)
S(9) C(27) S(11) 115.3(3)
S(9) C(27) C(28) 117.2(5)
S(10) C(26) C(25) 122.0(5)
C(28) S(10) C(26) 95.5(3)
S(10) C(28) C(27) 116.9(5)
S(10) C(28) S(12) 114.0(3)
S(11) C(27) C(28) 127.5(5)
C(29) S(11) C(27) 100.0(3)
S(11) C(29) C(30) 112.0(5)
S(12) C(28) C(27) 129.0(5)
C(30) S(12) C(28) 102.7(3)
S(12) C(30) C(29) 114.7(4)
C(33) S(13) C(31) 102.6(3)
S(13) C(31) C(32) 113.7(4)
S(13) C(33) S(15) 113.8(3)
S(13) C(33) C(34) 129.7(5)
C(34) S(14) C(32) 99.3(3)
S(14) C(32) C(31) 113.0(5)
S(14) C(34) C(33) 127.2(5)
S(14) C(34) S(16) 115.7(3)
S(15) C(33) C(34) 116.5(5)
C(35) S(15) C(33) 95.7(3)
S(15) C(35) S(16) 115.0(3)
S(15) C(35) C(36) 123.2(5)
S(16) C(34) C(33) 117.2(5)
C(35) S(16) C(34) 95.5(3)
S(16) C(35) C(36) 121.8(5)
C(1) C(3) C(4) 126.3(6)
C(2) C(4) C(3) 126.6(6)
C(19) C(17) C(18) 126.3(6)
C(17) C(18) C(20) 127.0(6)
C(21) C(23) C(24) 126.5(6)
C(22) C(24) C(23) 127.0(6)
C(39) C(37) C(38) 127.2(6)
C(37) C(38) C(40) 127.7(6)
Cl(1) C(41) H(41) 109.2266
Cl(2) C(42) H(42) 109.5747
Cl(2) C(42) H(43) 109.5742
Cl(3) C(41) H(41) 109.2337
Cl(8) C(44) H(45) 108.9965
Cl(8) C(44) H(46) 108.9947
Cl(9) C(43) H(44) 108.4544
Cl(10) C(43) H(44) 108.4447
S(3) C(9) H(7) 107.1123
S(3) C(9) H(8) 107.0997
S(4) C(10) H(9) 106.6518
S(4) C(10) H(10) 106.6484
S(5) C(11) H(11) 109.0449
S(5) C(11) H(12) 109.0529
S(6) C(12) H(13) 109.0248
S(6) C(12) H(14) 109.0265
S(11) C(29) H(27) 109.2032
S(11) C(29) H(28) 109.2082
S(12) C(30) H(29) 108.5941
S(12) C(30) H(30) 108.5902
S(13) C(31) H(32) 108.8333
S(13) C(31) H(31) 108.8320
S(14) C(32) H(33) 108.9869
S(14) C(32) H(34) 108.9863
H(1) C(1) C(3) 109.4643
H(2) C(1) C(3) 109.4727
H(3) C(1) C(3) 109.4719
H(2) C(1) H(1) 109.4733
H(3) C(1) H(1) 109.4728
H(3) C(1) H(2) 109.4724
H(4) C(2) C(4) 109.4737
H(5) C(2) C(4) 109.4716
H(6) C(2) C(4) 109.4702
H(5) C(2) H(4) 109.4722
H(6) C(2) H(4) 109.4695
H(6) C(2) H(5) 109.4701
H(7) C(9) C(10) 107.1137
H(8) C(9) C(10) 107.1078
C(9) C(10) H(9) 106.6404
C(9) C(10) H(10) 106.6409
H(8) C(9) H(7) 106.8044
H(10) C(10) H(9) 106.5707
H(11) C(11) C(12) 109.0411
H(12) C(11) C(12) 109.0478
C(11) C(12) H(13) 109.0240
C(11) C(12) H(14) 109.0347
H(12) C(11) H(11) 107.8113
H(14) C(12) H(13) 107.7990
C(17) C(19) H(15) 109.4700
C(17) C(19) H(16) 109.4652
C(17) C(19) H(17) 109.4674
C(18) C(20) H(18) 109.4706
C(18) C(20) H(19) 109.4732
C(18) C(20) H(20) 109.4711
H(16) C(19) H(15) 109.4735
H(17) C(19) H(15) 109.4751
H(17) C(19) H(16) 109.4760
H(19) C(20) H(18) 109.4632
H(20) C(20) H(18) 109.4777
H(20) C(20) H(19) 109.4714
H(21) C(21) C(23) 109.4725
H(22) C(21) C(23) 109.4749
H(23) C(21) C(23) 109.4690
H(22) C(21) H(21) 109.4697
H(23) C(21) H(21) 109.4690
H(23) C(21) H(22) 109.4722
H(24) C(22) C(24) 109.4676
H(25) C(22) C(24) 109.4619
H(26) C(22) C(24) 109.4745
H(25) C(22) H(24) 109.4722
H(26) C(22) H(24) 109.4750
H(26) C(22) H(25) 109.4762
H(27) C(29) C(30) 109.1983
H(28) C(29) C(30) 109.2055
C(29) C(30) H(29) 108.6011
C(29) C(30) H(30) 108.5995
H(28) C(29) H(27) 107.8963
H(30) C(30) H(29) 107.5688
H(32) C(31) C(32) 108.8327
C(31) C(32) H(33) 108.9903
C(31) C(32) H(34) 108.9925
H(31) C(31) C(32) 108.8306
H(32) C(31) H(31) 107.6900
H(34) C(32) H(33) 107.7923
C(37) C(39) H(35) 109.4709
C(37) C(39) H(36) 109.4773
C(37) C(39) H(37) 109.4796
C(38) C(40) H(38) 109.4709
C(38) C(40) H(39) 109.4707
C(38) C(40) H(40) 109.4645
H(36) C(39) H(35) 109.4667
H(37) C(39) H(35) 109.4679
H(37) C(39) H(36) 109.4649
H(39) C(40) H(38) 109.4782
H(40) C(40) H(38) 109.4707
H(40) C(40) H(39) 109.4724
H(41) C(41) C(42) 109.2204
C(41) C(42) H(42) 109.5724
C(41) C(42) H(43) 109.5735
H(43) C(42) H(42) 108.1116
H(44) C(43) C(44) 108.4573
C(43) C(44) H(45) 108.9958
C(43) C(44) H(46) 108.9959
H(46) C(44) H(45) 107.7805

loop_
_geom_bond_atom_site_label_1
_geom_bond_atom_site_label_2
_geom_bond_distance
Se(1) C(3) 1.902(6)
Se(1) C(5) 1.886(6)
Se(2) C(4) 1.896(6)
Se(2) C(5) 1.846(6)
Se(3) C(16) 1.899(6)
Se(3) C(17) 1.901(6)
Se(4) C(16) 1.871(6)
Se(4) C(18) 1.895(6)
Se(5) C(23) 1.909(6)
Se(5) C(25) 1.875(6)
Se(6) C(24) 1.902(6)
Se(6) C(25) 1.863(6)
Se(7) C(36) 1.891(6)
Se(7) C(37) 1.896(6)
Se(8) C(36) 1.865(6)
Se(8) C(38) 1.889(6)
Zn(1) Cl(4) 2.298(2)
Zn(1) Cl(5) 2.240(2)
Zn(1) Cl(6) 2.291(2)
Zn(1) Cl(7) 2.251(2)
Cl(1) C(41) 1.776(7)
Cl(2) C(42) 1.789(7)
Cl(3) C(41) 1.778(7)
Cl(8) C(44) 1.769(7)
Cl(9) C(43) 1.787(6)
Cl(10) C(43) 1.775(7)
S(1) C(6) 1.745(6)
S(1) C(7) 1.755(7)
S(2) C(6) 1.746(6)
S(2) C(8) 1.755(6)
S(3) C(7) 1.750(6)
S(3) C(9) 1.76(1)
S(4) C(8) 1.755(6)
S(4) C(10) 1.80(1)
S(5) C(11) 1.805(6)
S(5) C(13) 1.732(7)
S(6) C(12) 1.818(7)
S(6) C(14) 1.744(6)
S(7) C(13) 1.758(7)
S(7) C(15) 1.738(7)
S(8) C(14) 1.743(7)
S(8) C(15) 1.735(6)
S(9) C(26) 1.740(6)
S(9) C(27) 1.750(7)
S(10) C(26) 1.755(6)
S(10) C(28) 1.749(6)
S(11) C(27) 1.748(6)
S(11) C(29) 1.814(7)
S(12) C(28) 1.744(6)
S(12) C(30) 1.792(6)
S(13) C(31) 1.831(7)
S(13) C(33) 1.733(7)
S(14) C(32) 1.803(7)
S(14) C(34) 1.742(6)
S(15) C(33) 1.762(6)
S(15) C(35) 1.741(6)
S(16) C(34) 1.756(7)
S(16) C(35) 1.743(6)
C(1) C(3) 1.49(1)
C(2) C(4) 1.505(9)
C(3) C(4) 1.358(8)
C(5) C(6) 1.369(9)
C(7) C(8) 1.338(8)
C(9) S(3) 1.76(1)
C(9) C(10) 1.36(2)
C(10) C(9) 1.36(2)
C(11) C(12) 1.509(9)
C(13) C(14) 1.366(9)
C(15) C(16) 1.365(9)
C(17) C(18) 1.334(8)
C(17) C(19) 1.487(9)
C(18) C(20) 1.50(1)
C(21) C(23) 1.478(9)
C(22) C(24) 1.508(9)
C(23) C(24) 1.352(8)
C(25) C(26) 1.362(9)
C(27) C(28) 1.351(8)
C(29) C(30) 1.530(9)
C(31) C(32) 1.512(9)
C(33) C(34) 1.350(8)
C(35) C(36) 1.367(9)
C(37) C(38) 1.329(8)
C(37) C(39) 1.496(9)
C(38) C(40) 1.513(9)
C(41) C(42) 1.49(1)
C(43) C(44) 1.520(9)
C(1) H(1) 0.9600
C(1) H(2) 0.9600
C(1) H(3) 0.9601
C(2) H(4) 0.9600
C(2) H(5) 0.9600
C(2) H(6) 0.9600
C(9) H(7) 0.9699
C(9) H(8) 0.9700
C(10) H(9) 0.9700
C(10) H(10) 0.9700
C(11) H(11) 0.9701
C(11) H(12) 0.9700
C(12) H(13) 0.9700
C(12) H(14) 0.9699
C(19) H(15) 0.9600
C(19) H(16) 0.9599
C(19) H(17) 0.9600
C(20) H(18) 0.9600
C(20) H(19) 0.9601
C(20) H(20) 0.9600
C(21) H(21) 0.9599
C(21) H(22) 0.9600
C(21) H(23) 0.9600
C(22) H(24) 0.9600
C(22) H(25) 0.9601
C(22) H(26) 0.9600
C(29) H(27) 0.9701
C(29) H(28) 0.9699
C(30) H(29) 0.9700
C(30) H(30) 0.9700
C(31) H(31) 0.9701
C(31) H(32) 0.9700
C(32) H(33) 0.9699
C(32) H(34) 0.9700
C(39) H(35) 0.9600
C(39) H(36) 0.9600
C(39) H(37) 0.9601
C(40) H(38) 0.9599
C(40) H(39) 0.9600
C(40) H(40) 0.9600
C(41) H(41) 0.9801
C(42) H(42) 0.9700
C(42) H(43) 0.9700
C(43) H(44) 0.9801
C(44) H(45) 0.9700
C(44) H(46) 0.9700
H(7) C(9) 0.9699
H(8) C(9) 0.9700

loop_
_geom_contact_atom_site_label_1
_geom_contact_atom_site_label_2
_geom_contact_distance
_geom_contact_site_symmetry_2
Se(1) Se(2) 3.1699(7) .
Se(1) Se(3) 3.9510(8) .
Se(1) Se(6) 3.7680(8) 65501
Se(1) Se(7) 3.9396(9) 66501
Se(1) S(1) 3.270(2) .
Se(1) S(7) 3.818(2) .
Se(1) S(15) 3.877(2) 66501
Se(1) C(1) 2.875(7) .
Se(1) C(4) 2.815(6) .
Se(1) C(6) 2.831(6) .
Se(1) C(15) 3.905(7) .
Se(1) C(16) 3.944(6) .
Se(1) C(35) 3.915(7) 66501
Se(1) C(36) 3.935(7) 66501
Se(2) Se(4) 3.9410(8) .
Se(2) Se(5) 3.8274(7) 56501
Se(2) Se(8) 3.9027(8) 66501
Se(2) S(2) 3.325(2) .
Se(2) S(8) 3.794(2) .
Se(2) S(16) 3.855(2) 66501
Se(2) C(2) 2.874(8) .
Se(2) C(3) 2.811(6) .
Se(2) C(6) 2.844(6) .
Se(2) C(15) 3.893(7) .
Se(2) C(16) 3.927(7) .
Se(2) C(35) 3.912(6) 66501
Se(2) C(36) 3.929(7) 66501
Se(3) Se(4) 3.1668(8) .
Se(3) Se(5) 3.9153(8) .
Se(3) Se(8) 3.8009(8) 65501
Se(3) S(1) 3.757(2) .
Se(3) S(7) 3.353(2) .
Se(3) S(9) 3.866(2) .
Se(3) C(5) 3.919(6) .
Se(3) C(6) 3.841(7) .
Se(3) C(15) 2.873(6) .
Se(3) C(18) 2.802(6) .
Se(3) C(19) 2.862(7) .
Se(3) C(25) 3.970(6) .
Se(3) C(26) 3.949(6) .
Se(4) Se(6) 3.9237(9) .
Se(4) Se(7) 3.8114(8) 56501
Se(4) S(2) 3.806(2) .
Se(4) S(8) 3.295(2) .
Se(4) S(10) 3.892(2) .
Se(4) C(5) 3.900(6) .
Se(4) C(6) 3.854(6) .
Se(4) C(15) 2.858(6) .
Se(4) C(17) 2.793(6) .
Se(4) C(20) 2.860(8) .
Se(4) C(25) 3.943(6) .
Se(4) C(26) 3.946(7) .
Se(5) Se(2) 3.8274(7) 54501
Se(5) Se(6) 3.1635(7) .
Se(5) S(7) 3.788(2) .
Se(5) S(9) 3.305(2) .
Se(5) S(13) 3.922(2) .
Se(5) S(15) 3.822(2) .
Se(5) C(2) 3.845(8) 54501
Se(5) C(15) 3.819(7) .
Se(5) C(16) 3.868(7) .
Se(5) C(21) 2.871(7) .
Se(5) C(24) 2.810(6) .
Se(5) C(26) 2.838(6) .
Se(5) C(33) 3.698(7) .
Se(6) Se(1) 3.7680(8) 45501
Se(6) S(8) 3.820(2) .
Se(6) S(10) 3.295(2) .
Se(6) S(14) 3.913(2) .
Se(6) S(16) 3.799(2) .
Se(6) C(1) 3.731(7) 45501
Se(6) C(15) 3.886(7) .
Se(6) C(16) 3.913(7) .
Se(6) C(22) 2.872(7) .
Se(6) C(23) 2.814(6) .
Se(6) C(26) 2.839(6) .
Se(6) C(34) 3.670(7) .
Se(7) Se(1) 3.9396(9) 44501
Se(7) Se(4) 3.8114(8) 54501
Se(7) Se(8) 3.1574(8) .
Se(7) S(1) 3.832(2) 44501
Se(7) S(9) 3.784(2) .
Se(7) S(11) 3.838(2) .
Se(7) S(15) 3.328(2) .
Se(7) C(5) 3.966(6) 44501
Se(7) C(6) 3.914(6) 44501
Se(7) C(20) 3.731(7) 54501
Se(7) C(27) 3.633(7) .
Se(7) C(35) 2.862(6) .
Se(7) C(38) 2.786(6) .
Se(7) C(39) 2.859(7) .
Se(8) Se(2) 3.9027(8) 44501
Se(8) Se(3) 3.8009(8) 45501
Se(8) S(2) 3.775(2) 44501
Se(8) S(10) 3.817(2) .
Se(8) S(12) 3.911(2) .
Se(8) S(16) 3.316(2) .
Se(8) C(5) 3.896(7) 44501
Se(8) C(6) 3.866(7) 44501
Se(8) C(19) 3.860(7) 45501
Se(8) C(28) 3.670(6) .
Se(8) C(35) 2.857(6) .
Se(8) C(37) 2.792(6) .
Se(8) C(40) 2.843(7) .
Zn(1) C(43) 3.959(6) .
Cl(1) Cl(3) 2.892(3) .
Cl(1) S(6) 3.374(3) 44501
Cl(1) C(2) 3.644(8) 44501
Cl(1) C(11) 3.729(6) 44501
Cl(1) C(12) 3.542(7) 44501
Cl(1) C(21) 3.814(8) 45501
Cl(1) C(42) 2.645(7) .
Cl(2) Cl(3) 3.317(3) .
Cl(2) S(3) 3.617(3) 45401
Cl(2) C(9) 3.69(1) 45401
Cl(2) C(10) 4.00(2) 45401
Cl(2) C(19) 3.594(7) 45401
Cl(2) C(29) 3.784(7) 45401
Cl(2) C(40) 3.709(7) 55401
Cl(2) C(41) 2.700(7) .
Cl(3) Cl(5) 3.880(2) .
Cl(3) Cl(9) 3.389(2) 46501
Cl(3) Cl(10) 3.449(3) 56501
Cl(3) S(5) 3.928(3) 45501
Cl(3) C(9) 3.93(1) 45401
Cl(3) C(21) 3.590(7) 45501
Cl(3) C(32) 3.911(6) .
Cl(3) C(42) 2.723(8) .
Cl(4) Cl(5) 3.724(3) .
Cl(4) Cl(6) 3.818(2) .
Cl(4) Cl(7) 3.619(2) .
Cl(4) C(9) 3.92(1) 44401
Cl(4) C(11) 3.645(6) 44501
Cl(4) C(39) 3.707(7) 55401
Cl(4) C(40) 3.720(7) 55401
Cl(4) C(41) 3.714(7) .
Cl(4) C(42) 3.963(8) .
Cl(4) C(44) 3.732(7) .
Cl(5) Cl(6) 3.608(2) .
Cl(5) Cl(7) 3.775(2) .
Cl(5) Cl(8) 3.880(2) 56501
Cl(5) Cl(10) 3.523(2) 56501
Cl(5) C(29) 3.741(7) 55401
Cl(5) C(30) 3.524(7) 55401
Cl(5) C(31) 3.552(7) .
Cl(5) C(32) 3.465(7) .
Cl(5) C(41) 3.628(8) .
Cl(6) Cl(7) 3.693(2) .
Cl(6) S(4) 3.313(3) 54401
Cl(6) C(10) 3.54(1) 54401
Cl(6) C(12) 3.754(7) 54501
Cl(6) C(29) 3.683(7) 55401
Cl(6) C(42) 3.901(8) 65501
Cl(6) C(43) 3.677(7) .
Cl(6) C(44) 3.455(7) .
Cl(7) S(6) 3.499(2) 54501
Cl(7) S(13) 3.873(3) .
Cl(7) C(1) 3.541(8) 44501
Cl(7) C(11) 3.523(7) 44501
Cl(7) C(22) 3.800(7) 54501
Cl(7) C(31) 3.619(8) .
Cl(7) C(32) 3.675(7) .
Cl(7) C(43) 3.802(7) .
Cl(8) Cl(5) 3.880(2) 54501
Cl(8) Cl(9) 3.220(3) .
Cl(8) Cl(10) 3.381(3) .
Cl(8) S(3) 3.578(3) 44401
Cl(8) S(12) 3.834(3) 54401
Cl(8) C(10) 3.86(1) 54401
Cl(8) C(20) 3.669(8) 54401
Cl(8) C(29) 3.594(8) 54401
Cl(8) C(30) 3.584(8) 54401
Cl(8) C(43) 2.746(7) .
Cl(9) Cl(3) 3.389(2) 64501
Cl(9) Cl(10) 2.913(3) .
Cl(9) C(10) 3.63(1) 54401
Cl(9) C(12) 3.801(7) 54501
Cl(9) C(22) 3.709(7) 54501
Cl(9) C(42) 3.970(8) 64501
Cl(9) C(44) 2.723(7) .
Cl(10) Cl(3) 3.449(3) 54501
Cl(10) Cl(5) 3.523(2) 54501
Cl(10) S(5) 3.436(3) 44501
Cl(10) C(11) 3.669(6) 44501
Cl(10) C(22) 3.910(8) 54501
Cl(10) C(32) 3.937(6) 54501
Cl(10) C(44) 2.721(7) .
S(1) Se(7) 3.832(2) 66501
S(1) S(2) 2.939(2) .
S(1) S(3) 2.939(2) .
S(1) S(10) 3.977(2) 65501
S(1) S(12) 3.685(2) 65501
S(1) C(5) 2.744(6) .
S(1) C(8) 2.646(6) .
S(1) C(17) 3.594(7) .
S(1) C(19) 3.769(7) .
S(1) C(37) 3.642(7) 66501
S(1) C(39) 3.828(8) 66501
S(2) Se(8) 3.775(2) 66501
S(2) S(4) 2.944(2) .
S(2) S(9) 3.995(2) 56501
S(2) S(11) 3.778(2) 56501
S(2) C(5) 2.734(6) .
S(2) C(7) 2.649(6) .
S(2) C(18) 3.609(7) .
S(2) C(20) 3.765(8) .
S(2) C(38) 3.575(7) 66501
S(2) C(40) 3.763(8) 66501
S(3) Cl(2) 3.617(3) 65601
S(3) Cl(8) 3.578(3) 66601
S(3) S(4) 3.537(2) .
S(3) S(12) 3.426(2) 65501
S(3) C(8) 2.794(6) .
S(3) C(10) 2.73(1) .
S(3) C(19) 3.863(8) .
S(3) C(39) 3.837(7) 66501
S(3) C(44) 3.908(7) 66601
S(4) Cl(6) 3.313(3) 56601
S(4) S(11) 3.506(2) 56501
S(4) C(7) 2.792(7) .
S(4) C(9) 2.78(1) .
S(4) C(20) 3.947(8) .
S(4) C(40) 3.765(7) 66501
S(5) Cl(3) 3.928(3) 65501
S(5) Cl(10) 3.436(3) 66501
S(5) S(6) 3.532(2) .
S(5) S(7) 2.956(2) .
S(5) S(14) 3.536(2) 65501
S(5) C(1) 3.885(8) .
S(5) C(12) 2.764(6) .
S(5) C(14) 2.797(6) .
S(5) C(21) 3.828(7) .
S(5) C(22) 3.910(7) 65501
S(6) Cl(1) 3.374(3) 66501
S(6) Cl(7) 3.499(2) 56501
S(6) S(8) 2.926(2) .
S(6) S(13) 3.474(3) 56501
S(6) C(2) 3.931(9) .
S(6) C(11) 2.777(6) .
S(6) C(13) 2.805(6) .
S(6) C(22) 3.745(8) .
S(7) S(8) 2.928(2) .
S(7) S(14) 3.782(2) 65501
S(7) S(16) 3.981(2) 65501
S(7) C(1) 3.747(8) .
S(7) C(3) 3.577(7) .
S(7) C(14) 2.650(6) .
S(7) C(16) 2.742(7) .
S(7) C(21) 3.769(8) .
S(7) C(23) 3.627(7) .
S(8) S(13) 3.705(2) 56501
S(8) C(2) 3.763(8) .
S(8) C(4) 3.591(7) .
S(8) C(13) 2.666(7) .
S(8) C(16) 2.709(6) .
S(8) C(22) 3.790(8) .
S(8) C(24) 3.598(7) .
S(9) S(2) 3.995(2) 54501
S(9) S(10) 2.943(2) .
S(9) S(11) 2.955(3) .
S(9) S(15) 3.896(3) .
S(9) C(17) 3.650(7) .
S(9) C(19) 3.811(8) .
S(9) C(25) 2.735(6) .
S(9) C(28) 2.655(6) .
S(9) C(35) 3.872(7) .
S(9) C(36) 3.813(7) .
S(10) S(1) 3.977(2) 45501
S(10) S(12) 2.930(2) .
S(10) S(16) 3.906(3) .
S(10) C(18) 3.644(7) .
S(10) C(20) 3.813(8) .
S(10) C(25) 2.732(6) .
S(10) C(27) 2.650(6) .
S(10) C(35) 3.862(7) .
S(10) C(36) 3.788(7) .
S(11) S(2) 3.778(2) 54501
S(11) S(4) 3.506(2) 54501
S(11) S(12) 3.512(2) .
S(11) C(19) 3.830(7) .
S(11) C(28) 2.784(6) .
S(11) C(30) 2.777(7) .
S(11) C(37) 3.704(7) .
S(11) C(39) 3.782(7) .
S(11) C(40) 3.886(6) 65501
S(12) Cl(8) 3.834(3) 56601
S(12) S(1) 3.685(2) 45501
S(12) S(3) 3.426(2) 45501
S(12) C(19) 3.979(7) 45501
S(12) C(20) 3.815(8) .
S(12) C(27) 2.799(6) .
S(12) C(29) 2.800(7) .
S(12) C(38) 3.765(7) .
S(12) C(40) 3.827(7) .
S(13) S(6) 3.474(3) 54501
S(13) S(8) 3.705(2) 54501
S(13) S(14) 3.511(2) .
S(13) S(15) 2.928(2) .
S(13) C(1) 3.810(8) 44501
S(13) C(2) 3.946(8) 54501
S(13) C(21) 3.854(7) .
S(13) C(23) 3.747(7) .
S(13) C(32) 2.804(6) .
S(13) C(34) 2.796(6) .
S(14) S(5) 3.536(2) 45501
S(14) S(7) 3.782(2) 45501
S(14) S(16) 2.962(3) .
S(14) C(2) 3.810(8) 44501
S(14) C(21) 3.931(7) 45501
S(14) C(22) 3.820(8) .
S(14) C(24) 3.742(7) .
S(14) C(31) 2.769(7) .
S(14) C(33) 2.775(6) .
S(15) Se(1) 3.877(2) 44501
S(15) S(16) 2.938(2) .
S(15) C(1) 3.817(8) 44501
S(15) C(3) 3.656(7) 44501
S(15) C(25) 3.789(6) .
S(15) C(26) 3.834(7) .
S(15) C(34) 2.655(6) .
S(15) C(36) 2.740(7) .
S(16) Se(2) 3.855(2) 44501
S(16) S(7) 3.981(2) 45501
S(16) C(2) 3.810(9) 44501
S(16) C(4) 3.643(7) 44501
S(16) C(25) 3.804(6) .
S(16) C(26) 3.858(7) .
S(16) C(33) 2.660(7) .
S(16) C(36) 2.724(7) .
C(1) Se(6) 3.731(7) 65501
C(1) Cl(7) 3.541(8) 66501
C(1) S(13) 3.810(8) 66501
C(1) S(15) 3.817(8) 66501
C(1) C(2) 3.14(1) .
C(1) C(4) 2.546(9) .
C(1) C(13) 3.68(1) .
C(1) C(22) 3.76(1) 65501
C(1) C(33) 3.64(1) 66501
C(2) Se(5) 3.845(8) 56501
C(2) Cl(1) 3.644(8) 66501
C(2) S(13) 3.946(8) 56501
C(2) S(14) 3.810(8) 66501
C(2) S(16) 3.810(9) 66501
C(2) C(3) 2.560(9) .
C(2) C(14) 3.65(1) .
C(2) C(21) 3.87(1) 56501
C(2) C(32) 3.98(1) 66501
C(2) C(34) 3.63(1) 66501
C(3) S(15) 3.656(7) 66501
C(3) C(5) 2.745(9) .
C(3) C(13) 3.83(1) .
C(3) C(15) 3.745(9) .
C(3) C(33) 3.797(9) 66501
C(3) C(35) 3.76(1) 66501
C(4) S(16) 3.643(7) 66501
C(4) C(5) 2.733(9) .
C(4) C(14) 3.81(1) .
C(4) C(15) 3.746(9) .
C(4) C(34) 3.783(9) 66501
C(4) C(35) 3.759(9) 66501
C(5) Se(7) 3.966(6) 66501
C(5) Se(8) 3.896(7) 66501
C(5) C(7) 3.933(9) .
C(5) C(8) 3.928(9) .
C(5) C(15) 3.82(1) .
C(5) C(16) 3.492(9) .
C(5) C(35) 3.884(9) 66501
C(5) C(36) 3.54(1) 66501
C(6) Se(7) 3.914(6) 66501
C(6) Se(8) 3.866(7) 66501
C(6) C(7) 2.593(9) .
C(6) C(8) 2.590(9) .
C(6) C(16) 3.81(1) .
C(6) C(17) 3.720(9) .
C(6) C(18) 3.739(9) .
C(6) C(36) 3.873(9) 66501
C(6) C(37) 3.776(9) 66501
C(6) C(38) 3.74(1) 66501
C(7) C(9) 2.72(1) .
C(7) C(10) 2.99(1) .
C(7) C(17) 3.78(1) .
C(7) C(19) 3.63(1) .
C(7) C(37) 3.763(9) 66501
C(7) C(38) 3.976(9) 66501
C(7) C(39) 3.63(1) 66501
C(8) C(9) 3.03(1) .
C(8) C(10) 2.71(1) .
C(8) C(17) 3.99(1) .
C(8) C(18) 3.80(1) .
C(8) C(20) 3.66(1) .
C(8) C(37) 3.991(9) 66501
C(8) C(38) 3.745(9) 66501
C(8) C(40) 3.64(1) 66501
C(9) Cl(2) 3.69(1) 65601
C(9) Cl(3) 3.93(1) 65601
C(9) Cl(4) 3.92(1) 66601
C(9) S(4) 2.78(1) .
C(9) C(7) 2.72(1) .
C(9) C(8) 3.03(1) .
C(10) Cl(2) 4.00(2) 65601
C(10) Cl(6) 3.54(1) 56601
C(10) Cl(8) 3.86(1) 56601
C(10) Cl(9) 3.63(1) 56601
C(10) C(44) 3.67(1) 56601
C(11) Cl(1) 3.729(6) 66501
C(11) Cl(4) 3.645(6) 66501
C(11) Cl(7) 3.523(7) 66501
C(11) Cl(10) 3.669(6) 66501
C(11) C(13) 2.710(9) .
C(11) C(14) 3.005(9) .
C(12) Cl(1) 3.542(7) 66501
C(12) Cl(6) 3.754(7) 56501
C(12) Cl(9) 3.801(7) 56501
C(12) C(13) 3.037(9) .
C(12) C(14) 2.755(9) .
C(13) C(15) 2.602(9) .
C(13) C(16) 3.940(9) .
C(13) C(21) 3.56(1) .
C(13) C(23) 3.742(9) .
C(13) C(24) 3.989(9) .
C(14) C(15) 2.582(9) .
C(14) C(16) 3.910(9) .
C(14) C(22) 3.61(1) .
C(14) C(23) 3.969(9) .
C(14) C(24) 3.736(9) .
C(15) C(23) 3.73(1) .
C(15) C(24) 3.73(1) .
C(15) C(25) 3.856(9) .
C(16) C(17) 2.769(9) .
C(16) C(18) 2.763(9) .
C(16) C(25) 3.529(9) .
C(16) C(26) 3.894(9) .
C(17) C(20) 2.538(9) .
C(17) C(26) 3.78(1) .
C(17) C(27) 3.779(9) .
C(18) C(19) 2.518(9) .
C(18) C(26) 3.77(1) .
C(18) C(28) 3.796(9) .
C(19) Se(8) 3.860(7) 65501
C(19) Cl(2) 3.594(7) 65601
C(19) S(12) 3.979(7) 65501
C(19) C(20) 3.12(1) .
C(19) C(27) 3.62(1) .
C(19) C(40) 3.809(9) 65501
C(20) Se(7) 3.731(7) 56501
C(20) Cl(8) 3.669(8) 56601
C(20) C(28) 3.66(1) .
C(20) C(39) 3.83(1) 56501
C(21) Cl(1) 3.814(8) 65501
C(21) Cl(3) 3.590(7) 65501
C(21) S(14) 3.931(7) 65501
C(21) C(2) 3.87(1) 54501
C(21) C(22) 3.14(1) .
C(21) C(24) 2.528(9) .
C(21) C(31) 3.67(1) .
C(22) Cl(7) 3.800(7) 56501
C(22) Cl(9) 3.709(7) 56501
C(22) Cl(10) 3.910(8) 56501
C(22) S(5) 3.910(7) 45501
C(22) C(1) 3.76(1) 45501
C(22) C(23) 2.561(9) .
C(22) C(43) 3.96(1) 56501
C(23) C(25) 2.759(9) .
C(23) C(31) 3.76(1) .
C(23) C(33) 3.848(9) .
C(24) C(25) 2.749(8) .
C(24) C(34) 3.860(9) .
C(25) C(27) 3.918(9) .
C(25) C(28) 3.920(9) .
C(25) C(33) 3.75(1) .
C(25) C(34) 3.753(9) .
C(25) C(35) 3.760(9) .
C(26) C(27) 2.586(9) .
C(26) C(28) 2.593(9) .
C(26) C(35) 3.459(9) .
C(26) C(36) 3.746(9) .
C(27) C(29) 2.730(9) .
C(27) C(30) 3.075(9) .
C(27) C(36) 3.75(1) .
C(27) C(37) 3.849(9) .
C(28) C(29) 3.027(9) .
C(28) C(30) 2.763(9) .
C(28) C(36) 3.73(1) .
C(28) C(38) 3.855(9) .
C(29) Cl(2) 3.784(7) 65601
C(29) Cl(5) 3.741(7) 55601
C(29) Cl(6) 3.683(7) 55601
C(29) Cl(8) 3.594(8) 56601
C(30) Cl(5) 3.524(7) 55601
C(30) Cl(8) 3.584(8) 56601
C(30) C(37) 3.87(1) .
C(30) C(38) 3.68(1) .
C(30) C(40) 3.58(1) .
C(31) C(33) 2.782(9) .
C(31) C(34) 3.088(9) .
C(32) Cl(10) 3.937(6) 56501
C(32) C(2) 3.98(1) 44501
C(32) C(33) 2.993(9) .
C(32) C(34) 2.703(9) .
C(33) C(1) 3.64(1) 44501
C(33) C(3) 3.797(9) 44501
C(33) C(35) 2.597(9) .
C(33) C(36) 3.936(9) .
C(34) C(2) 3.63(1) 44501
C(34) C(4) 3.783(9) 44501
C(34) C(35) 2.591(8) .
C(34) C(36) 3.924(9) .
C(35) Se(1) 3.915(7) 44501
C(35) Se(2) 3.912(6) 44501
C(35) C(3) 3.76(1) 44501
C(35) C(4) 3.759(9) 44501
C(35) C(5) 3.884(9) 44501
C(36) Se(1) 3.935(7) 44501
C(36) Se(2) 3.929(7) 44501
C(36) C(5) 3.54(1) 44501
C(36) C(6) 3.873(9) 44501
C(36) C(37) 2.763(9) .
C(36) C(38) 2.747(9) .
C(37) S(1) 3.642(7) 44501
C(37) C(6) 3.776(9) 44501
C(37) C(7) 3.763(9) 44501
C(37) C(8) 3.991(9) 44501
C(37) C(40) 2.552(9) .
C(38) S(2) 3.575(7) 44501
C(38) C(6) 3.74(1) 44501
C(38) C(7) 3.976(9) 44501
C(38) C(8) 3.745(9) 44501
C(38) C(39) 2.532(9) .
C(39) Cl(4) 3.707(7) 55601
C(39) S(1) 3.828(8) 44501
C(39) S(3) 3.837(7) 44501
C(39) C(7) 3.63(1) 44501
C(39) C(20) 3.83(1) 54501
C(39) C(40) 3.159(9) .
C(39) C(44) 3.486(9) 55601
C(40) Cl(2) 3.709(7) 55601
C(40) Cl(4) 3.720(7) 55601
C(40) S(2) 3.763(8) 44501
C(40) S(4) 3.765(7) 44501
C(40) S(11) 3.886(6) 45501
C(40) C(8) 3.64(1) 44501
C(40) C(19) 3.809(9) 45501
C(42) Cl(6) 3.901(8) 45501
C(42) Cl(9) 3.970(8) 46501
C(43) C(22) 3.96(1) 54501
C(44) S(3) 3.908(7) 44401
C(44) C(10) 3.67(1) 54401
C(44) C(39) 3.486(9) 55401
Se(1) H(1) 2.8247 .
Se(1) H(2) 3.2608 .
Se(1) H(3) 3.6572 .
Se(2) H(4) 3.6528 .
Se(2) H(5) 2.8194 .
Se(2) H(6) 3.2663 .
Se(3) H(15) 2.8022 .
Se(3) H(16) 3.2552 .
Se(3) H(17) 3.6426 .
Se(4) H(18) 3.2391 .
Se(4) H(19) 3.6477 .
Se(4) H(20) 2.8086 .
Se(5) H(5) 2.9132 54501
Se(5) H(21) 3.2735 .
Se(5) H(22) 3.6468 .
Se(5) H(23) 2.8096 .
Se(6) H(1) 2.8050 45501
Se(6) H(24) 3.6568 .
Se(6) H(25) 2.8171 .
Se(6) H(26) 3.2550 .
Se(7) H(18) 3.4838 54501
Se(7) H(20) 3.1512 54501
Se(7) H(35) 2.8009 .
Se(7) H(36) 3.2488 .
Se(7) H(37) 3.6415 .
Se(8) H(15) 3.2911 45501
Se(8) H(16) 3.6150 45501
Se(8) H(38) 3.2326 .
Se(8) H(39) 3.6290 .
Se(8) H(40) 2.7776 .
Zn(1) H(12) 3.9458 44501
Zn(1) H(27) 3.5361 55401
Zn(1) H(29) 3.8301 55401
Zn(1) H(30) 3.9489 55401
Zn(1) H(32) 3.4087 .
Zn(1) H(33) 3.9426 .
Zn(1) H(34) 3.9168 .
Zn(1) H(37) 3.8187 55401
Zn(1) H(41) 3.2694 .
Zn(1) H(44) 3.1056 .
Zn(1) H(45) 3.7462 .
Zn(1) H(46) 3.8300 .
Cl(1) H(4) 3.3039 44501
Cl(1) H(5) 3.8661 44501
Cl(1) H(6) 3.2314 44501
Cl(1) H(11) 3.0744 44501
Cl(1) H(14) 3.1673 44501
Cl(1) H(22) 3.5605 45501
Cl(1) H(23) 3.2270 45501
Cl(1) H(32) 3.6134 45501
Cl(1) H(33) 3.5474 .
Cl(1) H(34) 3.7874 .
Cl(1) H(41) 2.2937 .
Cl(1) H(42) 2.8143 .
Cl(1) H(43) 2.7279 .
Cl(2) H(7) 3.1730 45401
Cl(2) H(10) 3.3090 45401
Cl(2) H(15) 3.6626 45401
Cl(2) H(16) 3.5720 45401
Cl(2) H(17) 3.0104 45401
Cl(2) H(27) 3.5303 45401
Cl(2) H(28) 3.1960 45401
Cl(2) H(29) 3.8612 55401
Cl(2) H(38) 3.0993 55401
Cl(2) H(39) 3.9054 55401
Cl(2) H(40) 3.6008 55401
Cl(2) H(41) 2.8094 .
Cl(2) H(42) 2.3031 .
Cl(2) H(43) 2.3031 .
Cl(3) H(7) 2.9610 45401
Cl(3) H(13) 3.7909 45501
Cl(3) H(21) 3.3617 45501
Cl(3) H(22) 3.2069 45501
Cl(3) H(23) 3.6314 45501
Cl(3) H(34) 3.1204 .
Cl(3) H(41) 2.2955 .
Cl(3) H(42) 2.8408 .
Cl(3) H(43) 3.5712 .
Cl(4) H(8) 2.9591 44401
Cl(4) H(11) 3.5662 44501
Cl(4) H(12) 2.9355 44501
Cl(4) H(14) 3.6122 44501
Cl(4) H(30) 3.6952 55401
Cl(4) H(36) 3.8272 55401
Cl(4) H(37) 2.8216 55401
Cl(4) H(38) 3.5569 55401
Cl(4) H(39) 3.0144 55401
Cl(4) H(41) 2.9757 .
Cl(4) H(43) 3.4594 .
Cl(4) H(44) 3.5273 .
Cl(4) H(45) 3.8030 .
Cl(4) H(46) 2.9969 .
Cl(5) H(27) 3.1502 55401
Cl(5) H(29) 2.7453 55401
Cl(5) H(30) 3.7422 55401
Cl(5) H(31) 3.8333 .
Cl(5) H(32) 2.8889 .
Cl(5) H(33) 3.6747 .
Cl(5) H(34) 2.7623 .
Cl(5) H(41) 2.7783 .
Cl(5) H(42) 3.4208 65501
Cl(6) H(9) 2.8552 54401
Cl(6) H(10) 3.9676 54401
Cl(6) H(13) 3.8026 54501
Cl(6) H(14) 2.9659 54501
Cl(6) H(27) 2.8020 55401
Cl(6) H(35) 3.9053 55401
Cl(6) H(37) 3.6640 55401
Cl(6) H(42) 3.8707 65501
Cl(6) H(43) 3.0731 65501
Cl(6) H(44) 3.1148 .
Cl(6) H(45) 2.6819 .
Cl(6) H(46) 3.6805 .
Cl(7) H(1) 3.8132 44501
Cl(7) H(2) 3.3625 44501
Cl(7) H(3) 2.9563 44501
Cl(7) H(11) 2.9079 44501
Cl(7) H(12) 3.3557 44501
Cl(7) H(24) 3.7005 54501
Cl(7) H(25) 3.2050 54501
Cl(7) H(26) 3.9515 54501
Cl(7) H(32) 3.1038 .
Cl(7) H(33) 3.0280 .
Cl(7) H(34) 3.8819 .
Cl(7) H(44) 2.8450 .
Cl(8) H(9) 3.9582 54401
Cl(8) H(10) 3.0186 54401
Cl(8) H(18) 3.6026 54401
Cl(8) H(19) 2.9886 54401
Cl(8) H(20) 3.9345 54401
Cl(8) H(27) 3.8134 54401
Cl(8) H(28) 2.9318 54401
Cl(8) H(29) 3.1008 54401
Cl(8) H(35) 3.8121 55401
Cl(8) H(36) 3.5151 55401
Cl(8) H(42) 3.9239 64501
Cl(8) H(44) 3.5890 .
Cl(8) H(45) 2.2778 .
Cl(8) H(46) 2.2778 .
Cl(9) H(7) 3.7170 54401
Cl(9) H(9) 3.0813 54401
Cl(9) H(10) 3.2552 54401
Cl(9) H(13) 2.8878 54501
Cl(9) H(14) 3.9721 54501
Cl(9) H(22) 3.1851 54501
Cl(9) H(24) 3.0255 54501
Cl(9) H(26) 3.5045 54501
Cl(9) H(31) 3.8726 54501
Cl(9) H(42) 3.2426 64501
Cl(9) H(44) 2.2944 .
Cl(9) H(45) 2.9138 .
Cl(9) H(46) 3.5743 .
Cl(10) H(7) 3.4700 44401
Cl(10) H(8) 3.7081 44401
Cl(10) H(12) 3.0039 44501
Cl(10) H(24) 3.8940 54501
Cl(10) H(26) 3.1351 54501
Cl(10) H(31) 3.9066 54501
Cl(10) H(34) 3.1593 54501
Cl(10) H(44) 2.2827 .
Cl(10) H(45) 3.5654 .
Cl(10) H(46) 2.8152 .
S(1) H(15) 3.3838 .
S(1) H(17) 3.7425 .
S(1) H(20) 3.2175 65501
S(1) H(36) 3.1500 66501
S(2) H(18) 3.0745 .
S(2) H(39) 3.7202 66501
S(2) H(40) 3.4014 66501
S(3) H(7) 2.2485 .
S(3) H(8) 2.2484 .
S(3) H(9) 3.5273 .
S(3) H(10) 2.9243 .
S(3) H(15) 3.5648 .
S(3) H(17) 3.2831 .
S(3) H(29) 3.7110 65501
S(3) H(36) 2.8997 66501
S(3) H(46) 3.2680 66601
S(4) H(7) 3.5827 .
S(4) H(8) 2.9891 .
S(4) H(9) 2.2771 .
S(4) H(10) 2.2770 .
S(4) H(18) 3.0193 .
S(4) H(35) 3.1003 56501
S(4) H(39) 3.1296 66501
S(4) H(40) 3.5451 66501
S(4) H(45) 3.1492 56601
S(5) H(1) 3.6383 .
S(5) H(3) 3.2623 .
S(5) H(11) 2.3115 .
S(5) H(12) 2.3116 .
S(5) H(13) 2.8152 .
S(5) H(14) 3.5960 .
S(5) H(21) 2.8821 .
S(5) H(25) 3.6560 65501
S(5) H(26) 3.2581 65501
S(6) H(6) 2.9898 .
S(6) H(11) 2.8261 .
S(6) H(12) 3.6092 .
S(6) H(13) 2.3232 .
S(6) H(14) 2.3232 .
S(6) H(24) 3.1336 .
S(6) H(25) 3.4943 .
S(6) H(32) 3.7332 56501
S(7) H(1) 3.3789 .
S(7) H(3) 3.6988 .
S(7) H(21) 3.0898 .
S(8) H(1) 3.8496 45501
S(8) H(2) 3.5416 45501
S(8) H(6) 3.0845 .
S(8) H(24) 3.7492 .
S(8) H(25) 3.4253 .
S(9) H(16) 3.1220 .
S(10) H(19) 3.7591 .
S(10) H(20) 3.4430 .
S(11) H(16) 2.8946 .
S(11) H(27) 2.3214 .
S(11) H(28) 2.3214 .
S(11) H(29) 3.6127 .
S(11) H(30) 2.8484 .
S(11) H(35) 3.3283 .
S(11) H(37) 3.7692 .
S(11) H(40) 2.9850 65501
S(12) H(15) 3.0599 45501
S(12) H(19) 3.1925 .
S(12) H(20) 3.5730 .
S(12) H(27) 3.6286 .
S(12) H(28) 2.8936 .
S(12) H(29) 2.2941 .
S(12) H(30) 2.2940 .
S(12) H(38) 3.1066 .
S(13) H(2) 2.8793 44501
S(13) H(5) 3.6670 54501
S(13) H(6) 3.3172 54501
S(13) H(22) 3.7930 .
S(13) H(23) 3.4488 .
S(13) H(31) 2.3321 .
S(13) H(32) 2.3320 .
S(13) H(33) 2.8836 .
S(13) H(34) 3.6388 .
S(14) H(4) 3.1877 44501
S(14) H(5) 3.5626 44501
S(14) H(21) 3.3628 45501
S(14) H(23) 3.5805 45501
S(14) H(26) 3.1007 .
S(14) H(31) 2.8486 .
S(14) H(32) 3.6040 .
S(14) H(33) 2.3088 .
S(14) H(34) 2.3089 .
S(15) H(2) 3.1236 44501
S(16) H(4) 3.7546 44501
S(16) H(5) 3.4398 44501
C(1) H(4) 2.8395 .
C(1) H(5) 3.9949 .
C(1) H(6) 3.4584 .
C(1) H(11) 3.6994 .
C(1) H(25) 2.8332 65501
C(1) H(33) 3.6538 66501
C(2) H(1) 3.9927 .
C(2) H(2) 3.4644 .
C(2) H(3) 2.8282 .
C(2) H(11) 3.8956 .
C(2) H(23) 2.9346 56501
C(2) H(33) 3.2663 66501
C(3) H(1) 2.0268 .
C(3) H(2) 2.0269 .
C(3) H(3) 2.0270 .
C(3) H(4) 2.6938 .
C(3) H(5) 3.2673 .
C(3) H(6) 2.9890 .
C(4) H(1) 3.2539 .
C(4) H(2) 2.9794 .
C(4) H(3) 2.6754 .
C(4) H(4) 2.0375 .
C(4) H(5) 2.0375 .
C(4) H(6) 2.0375 .
C(7) H(7) 3.5343 .
C(7) H(8) 3.0722 .
C(7) H(9) 3.9018 .
C(7) H(10) 3.2283 .
C(7) H(15) 3.5029 .
C(7) H(17) 3.1563 .
C(7) H(18) 3.6253 .
C(7) H(36) 2.8280 66501
C(7) H(39) 3.6321 66501
C(8) H(7) 3.9318 .
C(8) H(8) 3.3192 .
C(8) H(9) 3.5370 .
C(8) H(10) 3.0141 .
C(8) H(17) 3.5561 .
C(8) H(18) 2.8631 .
C(8) H(36) 3.5560 66501
C(8) H(39) 3.1545 66501
C(8) H(40) 3.5649 66501
C(9) H(9) 1.8852 .
C(9) H(10) 1.8852 .
C(9) H(12) 3.8126 55601
C(9) H(36) 3.6460 66501
C(9) H(39) 3.9909 66501
C(9) H(46) 3.2667 66601
C(10) H(7) 1.8907 .
C(10) H(8) 1.8907 .
C(10) H(13) 3.9558 55601
C(10) H(14) 3.8325 55601
C(10) H(17) 3.9171 .
C(10) H(18) 3.7976 .
C(10) H(39) 3.9793 66501
C(10) H(45) 2.9334 56601
C(11) H(3) 3.4291 .
C(11) H(13) 2.0427 .
C(11) H(14) 2.0428 .
C(12) H(9) 3.4404 55401
C(12) H(11) 2.0430 .
C(12) H(12) 2.0430 .
C(12) H(24) 3.4916 .
C(13) H(1) 3.5803 .
C(13) H(3) 3.1869 .
C(13) H(6) 3.5814 .
C(13) H(11) 2.9071 .
C(13) H(12) 3.5677 .
C(13) H(13) 3.1637 .
C(13) H(14) 3.9777 .
C(13) H(21) 2.7274 .
C(13) H(24) 3.6083 .
C(14) H(3) 3.6467 .
C(14) H(6) 2.8399 .
C(14) H(11) 3.0597 .
C(14) H(12) 3.9598 .
C(14) H(13) 3.0253 .
C(14) H(14) 3.5979 .
C(14) H(21) 3.4642 .
C(14) H(24) 3.1351 .
C(14) H(25) 3.5230 .
C(17) H(15) 2.0213 .
C(17) H(16) 2.0212 .
C(17) H(17) 2.0213 .
C(17) H(18) 2.9671 .
C(17) H(19) 2.6809 .
C(17) H(20) 3.2446 .
C(18) H(15) 3.2275 .
C(18) H(16) 2.9489 .
C(18) H(17) 2.6549 .
C(18) H(18) 2.0343 .
C(18) H(19) 2.0344 .
C(18) H(20) 2.0343 .
C(19) H(18) 3.4390 .
C(19) H(19) 2.8200 .
C(19) H(20) 3.9698 .
C(19) H(28) 3.3534 .
C(19) H(38) 3.5609 65501
C(19) H(40) 3.2225 65501
C(20) H(10) 3.9641 .
C(20) H(15) 3.9702 .
C(20) H(16) 3.4401 .
C(20) H(17) 2.8078 .
C(20) H(28) 3.7807 .
C(20) H(35) 3.2581 56501
C(20) H(36) 3.5885 56501
C(21) H(4) 3.9668 54501
C(21) H(5) 3.1402 54501
C(21) H(24) 2.8386 .
C(21) H(25) 3.9856 .
C(21) H(26) 3.4721 .
C(21) H(31) 2.8783 .
C(22) H(1) 3.0458 45501
C(22) H(2) 3.8928 45501
C(22) H(3) 3.8306 45501
C(22) H(13) 3.8419 .
C(22) H(21) 3.4191 .
C(22) H(22) 2.8538 .
C(22) H(31) 3.3259 .
C(22) H(44) 3.6678 56501
C(23) H(5) 3.5414 54501
C(23) H(21) 2.0126 .
C(23) H(22) 2.0126 .
C(23) H(23) 2.0126 .
C(23) H(24) 2.6977 .
C(23) H(25) 3.2654 .
C(23) H(26) 2.9933 .
C(23) H(31) 3.0112 .
C(24) H(1) 3.4565 45501
C(24) H(21) 2.9362 .
C(24) H(22) 2.6738 .
C(24) H(23) 3.2475 .
C(24) H(24) 2.0399 .
C(24) H(25) 2.0399 .
C(24) H(26) 2.0400 .
C(24) H(31) 3.2125 .
C(27) H(16) 2.8064 .
C(27) H(19) 3.6225 .
C(27) H(27) 3.5903 .
C(27) H(28) 2.9062 .
C(27) H(29) 3.9986 .
C(27) H(30) 3.2679 .
C(27) H(40) 3.9907 65501
C(28) H(16) 3.5502 .
C(28) H(19) 3.1751 .
C(28) H(20) 3.5731 .
C(28) H(27) 3.9779 .
C(28) H(28) 3.1019 .
C(28) H(29) 3.5917 .
C(28) H(30) 3.0706 .
C(29) H(16) 3.3400 .
C(29) H(17) 3.8721 .
C(29) H(19) 3.6276 .
C(29) H(29) 2.0561 .
C(29) H(30) 2.0561 .
C(29) H(37) 3.8928 .
C(29) H(40) 3.9462 65501
C(29) H(42) 3.8903 65601
C(29) H(43) 3.8250 65601
C(30) H(19) 3.8927 .
C(30) H(27) 2.0632 .
C(30) H(28) 2.0632 .
C(30) H(37) 3.5252 .
C(30) H(38) 2.7876 .
C(30) H(39) 3.9921 .
C(31) H(2) 3.9396 44501
C(31) H(22) 3.1680 .
C(31) H(23) 3.6116 .
C(31) H(26) 3.6088 .
C(31) H(33) 2.0452 .
C(31) H(34) 2.0452 .
C(32) H(2) 3.9284 44501
C(32) H(4) 3.0757 44501
C(32) H(26) 3.6479 .
C(32) H(31) 2.0434 .
C(32) H(32) 2.0434 .
C(33) H(2) 2.8395 44501
C(33) H(4) 3.5871 44501
C(33) H(31) 3.1250 .
C(33) H(32) 3.5984 .
C(33) H(33) 3.0298 .
C(33) H(34) 3.9499 .
C(34) H(2) 3.5837 44501
C(34) H(4) 3.1349 44501
C(34) H(5) 3.5320 44501
C(34) H(31) 3.3085 .
C(34) H(33) 2.8520 .
C(34) H(34) 3.5661 .
C(37) H(20) 3.7859 54501
C(37) H(30) 3.0430 .
C(37) H(35) 2.0289 .
C(37) H(36) 2.0289 .
C(37) H(37) 2.0290 .
C(37) H(38) 2.9720 .
C(37) H(39) 2.7054 .
C(37) H(40) 3.2581 .
C(38) H(15) 3.8520 45501
C(38) H(30) 2.8903 .
C(38) H(35) 3.2375 .
C(38) H(36) 2.9604 .
C(38) H(37) 2.6763 .
C(38) H(38) 2.0439 .
C(38) H(39) 2.0439 .
C(38) H(40) 2.0439 .
C(39) H(8) 3.8488 44501
C(39) H(18) 3.3734 54501
C(39) H(20) 3.4485 54501
C(39) H(30) 3.1819 .
C(39) H(38) 3.4689 .
C(39) H(39) 2.8770 .
C(39) H(45) 3.2004 55601
C(39) H(46) 2.9924 55601
C(40) H(15) 3.3978 45501
C(40) H(16) 3.3660 45501
C(40) H(29) 3.8700 .
C(40) H(30) 2.7806 .
C(40) H(36) 3.4836 .
C(40) H(37) 2.8568 .
C(41) H(22) 3.9737 45501
C(41) H(34) 3.5492 .
C(41) H(42) 2.0341 .
C(41) H(43) 2.0342 .
C(42) H(27) 3.4058 45401
C(42) H(28) 3.7933 45401
C(42) H(41) 2.0373 .
C(43) H(9) 3.6441 54401
C(43) H(10) 3.8087 54401
C(43) H(12) 3.6706 44501
C(43) H(13) 3.8690 54501
C(43) H(24) 3.5416 54501
C(43) H(26) 3.5400 54501
C(43) H(45) 2.0523 .
C(43) H(46) 2.0522 .
C(44) H(8) 3.5367 44401
C(44) H(9) 3.3832 54401
C(44) H(10) 3.1728 54401
C(44) H(35) 3.3575 55401
C(44) H(36) 3.2054 55401
C(44) H(37) 3.3166 55401
C(44) H(44) 2.0530 .
H(1) Se(6) 2.8050 65501
H(1) Cl(7) 3.8132 66501
H(1) S(8) 3.8496 65501
H(1) C(22) 3.0458 65501
H(1) C(24) 3.4565 65501
H(2) Cl(7) 3.3625 66501
H(2) S(8) 3.5416 65501
H(2) S(13) 2.8793 66501
H(2) S(15) 3.1236 66501
H(2) C(22) 3.8928 65501
H(2) C(31) 3.9396 66501
H(2) C(32) 3.9284 66501
H(2) C(33) 2.8395 66501
H(2) C(34) 3.5837 66501
H(3) Cl(7) 2.9563 66501
H(3) C(22) 3.8306 65501
H(4) Cl(1) 3.3039 66501
H(4) S(14) 3.1877 66501
H(4) S(16) 3.7546 66501
H(4) C(21) 3.9668 56501
H(4) C(32) 3.0757 66501
H(4) C(33) 3.5871 66501
H(4) C(34) 3.1349 66501
H(5) Se(5) 2.9132 56501
H(5) Cl(1) 3.8661 66501
H(5) S(13) 3.6670 56501
H(5) S(14) 3.5626 66501
H(5) S(16) 3.4398 66501
H(5) C(21) 3.1402 56501
H(5) C(23) 3.5414 56501
H(5) C(34) 3.5320 66501
H(6) Cl(1) 3.2314 66501
H(6) S(13) 3.3172 56501
H(7) Cl(2) 3.1730 65601
H(7) Cl(3) 2.9610 65601
H(7) Cl(9) 3.7170 56601
H(7) Cl(10) 3.4700 66601
H(8) Cl(4) 2.9591 66601
H(8) Cl(10) 3.7081 66601
H(8) C(39) 3.8488 66501
H(8) C(44) 3.5367 66601
H(9) Cl(6) 2.8552 56601
H(9) Cl(8) 3.9582 56601
H(9) Cl(9) 3.0813 56601
H(9) C(9) 1.8852 .
H(9) C(12) 3.4404 55601
H(9) C(43) 3.6441 56601
H(9) C(44) 3.3832 56601
H(10) Cl(2) 3.3090 65601
H(10) Cl(6) 3.9676 56601
H(10) Cl(8) 3.0186 56601
H(10) Cl(9) 3.2552 56601
H(10) C(9) 1.8852 .
H(10) C(43) 3.8087 56601
H(10) C(44) 3.1728 56601
H(11) Cl(1) 3.0744 66501
H(11) Cl(4) 3.5662 66501
H(11) Cl(7) 2.9079 66501
H(12) Zn(1) 3.9458 66501
H(12) Cl(4) 2.9355 66501
H(12) Cl(7) 3.3557 66501
H(12) Cl(10) 3.0039 66501
H(12) C(9) 3.8126 55401
H(12) C(43) 3.6706 66501
H(13) Cl(3) 3.7909 65501
H(13) Cl(6) 3.8026 56501
H(13) Cl(9) 2.8878 56501
H(13) C(10) 3.9558 55401
H(13) C(43) 3.8690 56501
H(14) Cl(1) 3.1673 66501
H(14) Cl(4) 3.6122 66501
H(14) Cl(6) 2.9659 56501
H(14) Cl(9) 3.9721 56501
H(14) C(10) 3.8325 55401
H(15) Se(8) 3.2911 65501
H(15) Cl(2) 3.6626 65601
H(15) S(12) 3.0599 65501
H(15) C(38) 3.8520 65501
H(15) C(40) 3.3978 65501
H(16) Se(8) 3.6150 65501
H(16) Cl(2) 3.5720 65601
H(16) C(40) 3.3660 65501
H(17) Cl(2) 3.0104 65601
H(18) Se(7) 3.4838 56501
H(18) Cl(8) 3.6026 56601
H(18) C(39) 3.3734 56501
H(19) Cl(8) 2.9886 56601
H(20) Se(7) 3.1512 56501
H(20) Cl(8) 3.9345 56601
H(20) S(1) 3.2175 45501
H(20) C(37) 3.7859 56501
H(20) C(39) 3.4485 56501
H(21) Cl(3) 3.3617 65501
H(21) S(14) 3.3628 65501
H(22) Cl(1) 3.5605 65501
H(22) Cl(3) 3.2069 65501
H(22) Cl(9) 3.1851 56501
H(22) C(41) 3.9737 65501
H(23) Cl(1) 3.2270 65501
H(23) Cl(3) 3.6314 65501
H(23) S(14) 3.5805 65501
H(23) C(2) 2.9346 54501
H(24) Cl(7) 3.7005 56501
H(24) Cl(9) 3.0255 56501
H(24) Cl(10) 3.8940 56501
H(24) C(43) 3.5416 56501
H(25) Cl(7) 3.2050 56501
H(25) S(5) 3.6560 45501
H(25) C(1) 2.8332 45501
H(26) Cl(7) 3.9515 56501
H(26) Cl(9) 3.5045 56501
H(26) Cl(10) 3.1351 56501
H(26) S(5) 3.2581 45501
H(26) C(43) 3.5400 56501
H(27) Zn(1) 3.5361 55601
H(27) Cl(2) 3.5303 65601
H(27) Cl(5) 3.1502 55601
H(27) Cl(6) 2.8020 55601
H(27) Cl(8) 3.8134 56601
H(27) C(42) 3.4058 65601
H(28) Cl(2) 3.1960 65601
H(28) Cl(8) 2.9318 56601
H(28) C(42) 3.7933 65601
H(29) Zn(1) 3.8301 55601
H(29) Cl(2) 3.8612 55601
H(29) Cl(5) 2.7453 55601
H(29) Cl(8) 3.1008 56601
H(29) S(3) 3.7110 45501
H(30) Zn(1) 3.9489 55601
H(30) Cl(4) 3.6952 55601
H(30) Cl(5) 3.7422 55601
H(31) Cl(9) 3.8726 56501
H(31) Cl(10) 3.9066 56501
H(32) Cl(1) 3.6134 65501
H(32) S(6) 3.7332 54501
H(33) C(1) 3.6538 44501
H(33) C(2) 3.2663 44501
H(34) Cl(10) 3.1593 56501
H(35) Cl(6) 3.9053 55601
H(35) Cl(8) 3.8121 55601
H(35) S(4) 3.1003 54501
H(35) C(20) 3.2581 54501
H(35) C(44) 3.3575 55601
H(36) Cl(4) 3.8272 55601
H(36) Cl(8) 3.5151 55601
H(36) S(1) 3.1500 44501
H(36) S(3) 2.8997 44501
H(36) C(7) 2.8280 44501
H(36) C(8) 3.5560 44501
H(36) C(9) 3.6460 44501
H(36) C(20) 3.5885 54501
H(36) C(44) 3.2054 55601
H(37) Zn(1) 3.8187 55601
H(37) Cl(4) 2.8216 55601
H(37) Cl(6) 3.6640 55601
H(37) C(44) 3.3166 55601
H(38) Cl(2) 3.0993 55601
H(38) Cl(4) 3.5569 55601
H(38) C(19) 3.5609 45501
H(39) Cl(2) 3.9054 55601
H(39) Cl(4) 3.0144 55601
H(39) S(2) 3.7202 44501
H(39) S(4) 3.1296 44501
H(39) C(7) 3.6321 44501
H(39) C(8) 3.1545 44501
H(39) C(9) 3.9909 44501
H(39) C(10) 3.9793 44501
H(40) Cl(2) 3.6008 55601
H(40) S(2) 3.4014 44501
H(40) S(4) 3.5451 44501
H(40) S(11) 2.9850 45501
H(40) C(8) 3.5649 44501
H(40) C(19) 3.2225 45501
H(40) C(27) 3.9907 45501
H(40) C(29) 3.9462 45501
H(42) Cl(5) 3.4208 45501
H(42) Cl(6) 3.8707 45501
H(42) Cl(8) 3.9239 46501
H(42) Cl(9) 3.2426 46501
H(42) C(29) 3.8903 45401
H(43) Cl(6) 3.0731 45501
H(43) C(29) 3.8250 45401
H(44) C(22) 3.6678 54501
H(45) S(4) 3.1492 54401
H(45) C(10) 2.9334 54401
H(45) C(39) 3.2004 55401
H(46) S(3) 3.2680 44401
H(46) C(9) 3.2667 44401
H(46) C(39) 2.9924 55401

loop_
_geom_torsion_atom_site_label_1
_geom_torsion_atom_site_label_2
_geom_torsion_atom_site_label_3
_geom_torsion_atom_site_label_4
_geom_torsion
C(5) Se(1) C(3) C(1) -179.3(5)
C(5) Se(1) C(3) C(4) 1.1(5)
C(3) Se(1) C(5) Se(2) -1.5(3)
C(3) Se(1) C(5) C(6) 179.8(5)
C(5) Se(2) C(4) C(2) 179.2(5)
C(5) Se(2) C(4) C(3) -0.5(5)
C(4) Se(2) C(5) Se(1) 1.3(3)
C(4) Se(2) C(5) C(6) 179.9(4)
C(17) Se(3) C(16) Se(4) 1.2(3)
C(17) Se(3) C(16) C(15) -179.4(6)
C(16) Se(3) C(17) C(18) -0.1(4)
C(16) Se(3) C(17) C(19) 179.6(5)
C(18) Se(4) C(16) Se(3) -1.5(3)
C(18) Se(4) C(16) C(15) 179.1(6)
C(16) Se(4) C(18) C(17) 1.6(6)
C(16) Se(4) C(18) C(20) 179.4(5)
C(25) Se(5) C(23) C(21) -178.9(5)
C(25) Se(5) C(23) C(24) 3.8(5)
C(23) Se(5) C(25) Se(6) -4.3(3)
C(23) Se(5) C(25) C(26) 177.5(5)
C(25) Se(6) C(24) C(22) 178.3(5)
C(25) Se(6) C(24) C(23) -0.9(6)
C(24) Se(6) C(25) Se(5) 3.5(3)
C(24) Se(6) C(25) C(26) -178.3(5)
C(37) Se(7) C(36) Se(8) -2.2(4)
C(37) Se(7) C(36) C(35) 178.8(6)
C(36) Se(7) C(37) C(38) 2.0(6)
C(36) Se(7) C(37) C(39) -179.1(5)
C(38) Se(8) C(36) Se(7) 1.8(4)
C(38) Se(8) C(36) C(35) -179.2(6)
C(36) Se(8) C(38) C(37) -0.5(6)
C(36) Se(8) C(38) C(40) 177.1(5)
C(7) S(1) C(6) S(2) -0.4(4)
C(7) S(1) C(6) C(5) 178.1(6)
C(6) S(1) C(7) S(3) 179.9(3)
C(6) S(1) C(7) C(8) 1.1(6)
C(8) S(2) C(6) S(1) -0.2(2)
C(8) S(2) C(6) C(5) -178.7(5)
C(6) S(2) C(8) S(4) 177.6(3)
C(6) S(2) C(8) C(7) 0.9(6)
C(9) S(3) C(7) S(1) 171.8(3)
C(9) S(3) C(7) C(8) -9.6(7)
C(7) S(3) C(9) C(10) 34(1)
C(10) S(4) C(8) S(2) 170.5(3)
C(10) S(4) C(8) C(7) -13.2(7)
C(8) S(4) C(10) C(9) 39(1)
C(13) S(5) C(11) C(12) -53.1(5)
C(11) S(5) C(13) S(7) -161.5(3)
C(11) S(5) C(13) C(14) 14.9(7)
C(14) S(6) C(12) C(11) -45.0(5)
C(12) S(6) C(14) S(8) -171.3(3)
C(12) S(6) C(14) C(13) 6.9(7)
C(15) S(7) C(13) S(5) 179.3(3)
C(15) S(7) C(13) C(14) 2.4(6)
C(13) S(7) C(15) S(8) -3.3(4)
C(13) S(7) C(15) C(16) 178.5(6)
C(15) S(8) C(14) S(6) 177.2(3)
C(15) S(8) C(14) C(13) -1.3(6)
C(14) S(8) C(15) S(7) 3.0(4)
C(14) S(8) C(15) C(16) -178.8(6)
C(27) S(9) C(26) S(10) -1.5(4)
C(27) S(9) C(26) C(25) 176.9(6)
C(26) S(9) C(27) S(11) -179.7(3)
C(26) S(9) C(27) C(28) 1.7(6)
C(28) S(10) C(26) S(9) 1.0(4)
C(28) S(10) C(26) C(25) -177.4(6)
C(26) S(10) C(28) S(12) 177.5(3)
C(26) S(10) C(28) C(27) 0.2(4)
C(29) S(11) C(27) S(9) 157.7(3)
C(29) S(11) C(27) C(28) -23.9(7)
C(27) S(11) C(29) C(30) 55.4(5)
C(30) S(12) C(28) S(10) 175.7(3)
C(30) S(12) C(28) C(27) -7.4(7)
C(28) S(12) C(30) C(29) 40.7(6)
C(33) S(13) C(31) C(32) -36.9(6)
C(31) S(13) C(33) S(15) -178.1(3)
C(31) S(13) C(33) C(34) 2.6(7)
C(34) S(14) C(32) C(31) -58.2(5)
C(32) S(14) C(34) S(16) -155.3(3)
C(32) S(14) C(34) C(33) 24.3(7)
C(35) S(15) C(33) S(13) -177.6(3)
C(35) S(15) C(33) C(34) 1.8(6)
C(33) S(15) C(35) S(16) -2.8(4)
C(33) S(15) C(35) C(36) 178.0(6)
C(35) S(16) C(34) S(14) 178.1(3)
C(35) S(16) C(34) C(33) -1.5(6)
C(34) S(16) C(35) S(15) 2.7(4)
C(34) S(16) C(35) C(36) -178.0(6)
Se(1) C(3) C(4) Se(2) -0.4(8)
Se(1) C(3) C(4) C(2) 179.9(5)
C(1) C(3) C(4) Se(2) -179.9(4)
C(1) C(3) C(4) C(2) 0(1)
Se(1) C(5) C(6) S(1) -0.5(8)
Se(1) C(5) C(6) S(2) 177.9(4)
Se(2) C(5) C(6) S(1) -179.1(4)
Se(2) C(5) C(6) S(2) -0.6(9)
S(1) C(7) C(8) S(2) -1.4(8)
S(1) C(7) C(8) S(4) -177.5(5)
S(3) C(7) C(8) S(2) -180.0(5)
S(3) C(7) C(8) S(4) 3(1)
S(3) C(9) C(10) S(4) -55(1)
S(5) C(11) C(12) S(6) 73.5(6)
S(5) C(13) C(14) S(6) 4(1)
S(5) C(13) C(14) S(8) -177.2(5)
S(7) C(13) C(14) S(6) -179.0(5)
S(7) C(13) C(14) S(8) -0.8(8)
S(7) C(15) C(16) Se(3) -0.7(9)
S(7) C(15) C(16) Se(4) 178.7(5)
S(8) C(15) C(16) Se(3) -178.8(4)
S(8) C(15) C(16) Se(4) 0.6(9)
Se(3) C(17) C(18) Se(4) -1.0(8)
Se(3) C(17) C(18) C(20) -178.6(6)
C(19) C(17) C(18) Se(4) 179.3(5)
C(19) C(17) C(18) C(20) 1(1)
Se(5) C(23) C(24) Se(6) -2.0(8)
Se(5) C(23) C(24) C(22) 178.9(6)
C(21) C(23) C(24) Se(6) -179.0(5)
C(21) C(23) C(24) C(22) 1(1)
Se(5) C(25) C(26) S(9) -0.5(9)
Se(5) C(25) C(26) S(10) 177.7(4)
Se(6) C(25) C(26) S(9) -178.6(4)
Se(6) C(25) C(26) S(10) -0.3(8)
S(9) C(27) C(28) S(10) -1.3(8)
S(9) C(27) C(28) S(12) -178.1(5)
S(11) C(27) C(28) S(10) -179.7(5)
S(11) C(27) C(28) S(12) 3(1)
S(11) C(29) C(30) S(12) -69.7(7)
S(13) C(31) C(32) S(14) 69.5(6)
S(13) C(33) C(34) S(14) 0(1)
S(13) C(33) C(34) S(16) 179.1(5)
S(15) C(33) C(34) S(14) -179.7(5)
S(15) C(33) C(34) S(16) -0.1(6)
S(15) C(35) C(36) Se(7) -0.3(8)
S(15) C(35) C(36) Se(8) -179.2(5)
S(16) C(35) C(36) Se(7) -179.5(4)
S(16) C(35) C(36) Se(8) 1.6(9)
Se(7) C(37) C(38) Se(8) -1.0(8)
Se(7) C(37) C(38) C(40) -178.3(6)
C(39) C(37) C(38) Se(8) -179.9(4)
C(39) C(37) C(38) C(40) 2(1)
Cl(1) C(41) C(42) Cl(2) -174.8(4)
Cl(3) C(41) C(42) Cl(2) 65.1(6)
Cl(9) C(43) C(44) Cl(8) 54.8(6)
Cl(10) C(43) C(44) Cl(8) -67.3(6)
